data_4025184
loop_
_publ_author_name
'Haruyasu Asahara'
'Kohta Saito'
'Naohiko Ikuma'
'Takumi Oshima'

_publ_section_title
;
 Kinetic Evidence for Dihapto (\h2) \p-Aryl Participation in
 Acid-Catalyzed Ring Opening of Diarylhomobenzoquinone Epoxides
;
_journal_name_full 'Journal of Organic Chemistry'
_journal_page_first 733
_journal_page_last 740
_journal_paper_doi 10.1021/jo902179x
_journal_volume 75
_journal_year 2010
_chemical_formula_moiety 'C21 H16 Cl2 O3 '
_chemical_formula_sum 'C21 H16 Cl2 O3'
_chemical_formula_weight 387.26
_space_group_IT_number 14
_symmetry_cell_setting monoclinic
_symmetry_Int_Tables_number 14
_symmetry_space_group_name_Hall '-P 2yn'
_symmetry_space_group_name_H-M 'P 1 21/n 1'
_cell_angle_alpha 90.0000
_cell_angle_beta 107.2044(11)
_cell_angle_gamma 90.0000
_cell_formula_units_Z 8
_cell_length_a 13.6787(3)
_cell_length_b 15.7928(3)
_cell_length_c 17.9803(4)
_cell_measurement_reflns_used 29953
_cell_measurement_temperature 296.1
_cell_measurement_theta_max 71.5
_cell_measurement_theta_min 3.4
_cell_volume 3710.40(14)
_computing_cell_refinement PROCESS-AUTO
_computing_data_collection PROCESS-AUTO
_computing_data_reduction CrystalStructure
_computing_publication_material 'CrystalStructure 3.8'
_computing_structure_refinement SHELXL
_computing_structure_solution SIR92
_diffrn_detector_area_resol_mean 10.00
_diffrn_measured_fraction_theta_full 0.983
_diffrn_measured_fraction_theta_max 0.983
_diffrn_measurement_device_type 'Rigaku RAXIS-RAPID'
_diffrn_measurement_method \w
_diffrn_radiation_type 'Cu K\a'
_diffrn_radiation_wavelength 1.54187
_diffrn_reflns_av_R_equivalents 0.076
_diffrn_reflns_limit_h_max 16
_diffrn_reflns_limit_h_min -16
_diffrn_reflns_limit_k_max 19
_diffrn_reflns_limit_k_min -19
_diffrn_reflns_limit_l_max 20
_diffrn_reflns_limit_l_min -21
_diffrn_reflns_number 13282
_diffrn_reflns_theta_full 71.48
_diffrn_reflns_theta_max 71.48
_exptl_absorpt_coefficient_mu 3.298
_exptl_absorpt_correction_T_max 0.719
_exptl_absorpt_correction_T_min 0.513
_exptl_absorpt_correction_type multi-scan
_exptl_absorpt_process_details
;
    Higashi, T. (1995). Program for Absorption Correction.
    Rigaku Corporation, Tokyo, Japan.
;
_exptl_crystal_colour colorless
_exptl_crystal_density_diffrn 1.386
_exptl_crystal_density_method 'not measured'
_exptl_crystal_description block
_exptl_crystal_F_000 1600.00
_exptl_crystal_size_max 0.20
_exptl_crystal_size_mid 0.20
_exptl_crystal_size_min 0.10
_refine_diff_density_max 0.59
_refine_diff_density_min -0.41
_refine_ls_extinction_method none
_refine_ls_goodness_of_fit_ref 0.998
_refine_ls_hydrogen_treatment refall
_refine_ls_number_parameters 471
_refine_ls_number_reflns 7111
_refine_ls_R_factor_gt 0.0762
_refine_ls_shift/su_max 0.0000
_refine_ls_structure_factor_coef Fsqd
_refine_ls_weighting_details 'w = 1/[\s^2^(Fo^2^)+(0.1570P)^2^+0.0000P] where P=(Fo^2^+2Fc^2^)/3'
_refine_ls_weighting_scheme calc
_refine_ls_wR_factor_ref 0.2478
_reflns_number_gt 4773
_reflns_number_total 7111
_reflns_threshold_expression F^2^>2.0\s(F^2^)
_cod_data_source_file jo902179x_si_001.cif
_cod_data_source_block '_asa090115'
_cod_original_cell_volume 3710.40(13)
_cod_original_formula_sum 'C21 H16 Cl2 O3 '
_cod_database_code 4025184

loop_
_symmetry_equiv_pos_site_id
_symmetry_equiv_pos_as_xyz
1 +X,+Y,+Z
2 1/2-X,1/2+Y,1/2-Z
3 -X,-Y,-Z
4 1/2+X,1/2-Y,1/2+Z

loop_
_atom_site_label
_atom_site_type_symbol
_atom_site_fract_x
_atom_site_fract_y
_atom_site_fract_z
_atom_site_U_iso_or_equiv
_atom_site_adp_type
_atom_site_occupancy
_atom_site_symmetry_multiplicity
_atom_site_calc_flag
_atom_site_refinement_flags
_atom_site_disorder_assembly
_atom_site_disorder_group
Cl(1) Cl 0.58263(8) 0.72721(6) -0.39504(5) 0.0600(3) Uani 1.00 1 d . . .
Cl(2) Cl 0.59373(8) 0.64867(7) 0.13595(7) 0.0705(3) Uani 1.00 1 d . . .
Cl(3) Cl 1.01741(9) 0.52067(8) -0.40171(6) 0.0797(4) Uani 1.00 1 d . . .
Cl(4) Cl 1.10664(9) 0.44968(6) 0.15506(6) 0.0676(3) Uani 1.00 1 d . . .
O(1) O 1.01625(19) 0.81796(17) -0.08455(18) 0.0647(7) Uani 1.00 1 d . . .
O(2) O 0.7224(2) 1.06202(14) -0.13270(17) 0.0582(6) Uani 1.00 1 d . . .
O(3) O 0.95883(19) 1.01880(15) -0.13359(17) 0.0611(7) Uani 1.00 1 d . . .
O(4) O 1.5000(2) 0.5870(2) -0.1111(2) 0.0883(10) Uani 1.00 1 d . . .
O(5) O 1.2361(2) 0.84582(15) -0.13559(18) 0.0671(7) Uani 1.00 1 d . . .
O(6) O 1.4344(2) 0.77819(17) -0.1753(2) 0.0712(8) Uani 1.00 1 d . . .
C(1) C 0.9514(2) 0.8731(2) -0.0950(2) 0.0446(7) Uani 1.00 1 d . . .
C(2) C 0.8891(2) 0.88274(18) -0.04110(19) 0.0398(6) Uani 1.00 1 d . . .
C(3) C 0.8050(2) 0.94961(17) -0.05101(18) 0.0373(6) Uani 1.00 1 d . . .
C(4) C 0.7867(2) 1.00651(18) -0.1200(2) 0.0411(7) Uani 1.00 1 d . . .
C(5) C 0.8529(2) 0.9989(2) -0.1733(2) 0.0508(8) Uani 1.00 1 d . . .
C(6) C 0.9334(2) 0.9333(2) -0.1633(2) 0.0499(8) Uani 1.00 1 d . . .
C(7) C 0.7896(2) 0.9903(2) 0.0204(2) 0.0513(8) Uani 1.00 1 d . . .
C(8) C 0.9716(4) 0.9073(3) -0.2298(2) 0.0819(13) Uani 1.00 1 d . . .
C(9) C 0.7765(2) 0.85569(17) -0.06987(18) 0.0346(6) Uani 1.00 1 d . . .
C(10) C 0.7307(2) 0.82779(17) -0.15302(18) 0.0364(6) Uani 1.00 1 d . . .
C(11) C 0.6415(2) 0.86446(19) -0.2001(2) 0.0434(7) Uani 1.00 1 d . . .
C(12) C 0.5954(2) 0.8342(2) -0.2758(2) 0.0462(7) Uani 1.00 1 d . . .
C(13) C 0.6395(2) 0.7668(2) -0.3021(2) 0.0446(7) Uani 1.00 1 d . . .
C(14) C 0.7284(2) 0.7287(2) -0.2563(2) 0.0497(8) Uani 1.00 1 d . . .
C(15) C 0.7723(2) 0.7592(2) -0.1814(2) 0.0481(8) Uani 1.00 1 d . . .
C(16) C 0.7347(2) 0.80626(17) -0.01453(18) 0.0367(6) Uani 1.00 1 d . . .
C(17) C 0.6377(2) 0.8244(2) -0.0089(2) 0.0480(8) Uani 1.00 1 d . . .
C(18) C 0.5948(2) 0.7765(2) 0.0379(2) 0.0517(8) Uani 1.00 1 d . . .
C(19) C 0.6489(2) 0.7085(2) 0.0779(2) 0.0468(7) Uani 1.00 1 d . . .
C(20) C 0.7438(2) 0.6874(2) 0.0719(2) 0.0542(9) Uani 1.00 1 d . . .
C(21) C 0.7871(2) 0.7372(2) 0.0258(2) 0.0471(7) Uani 1.00 1 d . . .
C(22) C 1.4319(2) 0.6380(2) -0.1207(2) 0.0545(9) Uani 1.00 1 d . . .
C(23) C 1.3786(2) 0.6503(2) -0.0603(2) 0.0462(7) Uani 1.00 1 d . . .
C(24) C 1.3037(2) 0.72365(19) -0.0635(2) 0.0438(7) Uani 1.00 1 d . . .
C(25) C 1.2827(2) 0.7808(2) -0.1327(2) 0.0463(7) Uani 1.00 1 d . . .
C(26) C 1.3256(3) 0.7596(2) -0.1975(2) 0.0549(9) Uani 1.00 1 d . . .
C(27) C 1.3999(3) 0.6911(2) -0.1941(2) 0.0576(9) Uani 1.00 1 d . . .
C(28) C 1.3021(3) 0.7658(2) 0.0114(2) 0.0558(9) Uani 1.00 1 d . . .
C(29) C 1.4148(4) 0.6543(3) -0.2667(3) 0.0857(14) Uani 1.00 1 d . . .
C(30) C 1.2636(2) 0.63229(18) -0.0803(2) 0.0402(7) Uani 1.00 1 d . . .
C(31) C 1.2029(2) 0.60698(18) -0.16211(18) 0.0402(6) Uani 1.00 1 d . . .
C(32) C 1.1146(2) 0.6503(2) -0.2025(2) 0.0477(7) Uani 1.00 1 d . . .
C(33) C 1.0566(2) 0.6237(2) -0.2759(2) 0.0563(9) Uani 1.00 1 d . . .
C(34) C 1.0874(3) 0.5533(2) -0.3090(2) 0.0537(8) Uani 1.00 1 d . . .
C(35) C 1.1753(3) 0.5091(2) -0.2700(2) 0.0635(10) Uani 1.00 1 d . . .
C(36) C 1.2318(3) 0.5355(2) -0.1957(2) 0.0548(9) Uani 1.00 1 d . . .
C(37) C 1.2284(2) 0.58762(19) -0.01888(19) 0.0412(7) Uani 1.00 1 d . . .
C(38) C 1.1341(2) 0.6086(2) -0.0102(2) 0.0466(7) Uani 1.00 1 d . . .
C(39) C 1.0965(2) 0.5667(2) 0.0438(2) 0.0504(8) Uani 1.00 1 d . . .
C(40) C 1.1548(2) 0.5015(2) 0.0880(2) 0.0489(8) Uani 1.00 1 d . . .
C(41) C 1.2479(3) 0.4788(2) 0.0797(2) 0.0589(9) Uani 1.00 1 d . . .
C(42) C 1.2837(2) 0.5218(2) 0.0248(2) 0.0526(8) Uani 1.00 1 d . . .
H(1) H 0.9235 0.8678 0.0115 0.047 Uiso 1.00 1 c R . .
H(2) H 0.8256 1.0214 -0.2242 0.060 Uiso 1.00 1 c R . .
H(3) H 0.7419 0.9581 0.0379 0.061 Uiso 1.00 1 c R . .
H(4) H 0.7643 1.0461 0.0083 0.061 Uiso 1.00 1 c R . .
H(5) H 0.8531 0.9923 0.0606 0.061 Uiso 1.00 1 c R . .
H(6) H 0.9216 0.9209 -0.2775 0.098 Uiso 1.00 1 c R . .
H(7) H 0.9832 0.8477 -0.2275 0.098 Uiso 1.00 1 c R . .
H(8) H 1.0335 0.9359 -0.2266 0.098 Uiso 1.00 1 c R . .
H(9) H 0.6112 0.9104 -0.1810 0.052 Uiso 1.00 1 c R . .
H(10) H 0.5348 0.8598 -0.3080 0.056 Uiso 1.00 1 c R . .
H(11) H 0.7585 0.6827 -0.2757 0.060 Uiso 1.00 1 c R . .
H(12) H 0.8321 0.7327 -0.1490 0.057 Uiso 1.00 1 c R . .
H(13) H 0.6007 0.8710 -0.0371 0.058 Uiso 1.00 1 c R . .
H(14) H 0.5288 0.7903 0.0421 0.061 Uiso 1.00 1 c R . .
H(15) H 0.7801 0.6402 0.0995 0.065 Uiso 1.00 1 c R . .
H(16) H 0.8532 0.7236 0.0220 0.056 Uiso 1.00 1 c R . .
H(17) H 1.4175 0.6338 -0.0092 0.055 Uiso 1.00 1 c R . .
H(18) H 1.2866 0.7774 -0.2481 0.065 Uiso 1.00 1 c R . .
H(19) H 1.2544 0.7377 0.0319 0.066 Uiso 1.00 1 c R . .
H(20) H 1.2826 0.8234 0.0014 0.066 Uiso 1.00 1 c R . .
H(21) H 1.3683 0.7630 0.0479 0.066 Uiso 1.00 1 c R . .
H(22) H 1.3556 0.6651 -0.3098 0.101 Uiso 1.00 1 c R . .
H(23) H 1.4245 0.5947 -0.2610 0.101 Uiso 1.00 1 c R . .
H(24) H 1.4728 0.6791 -0.2770 0.101 Uiso 1.00 1 c R . .
H(25) H 1.0934 0.6989 -0.1798 0.057 Uiso 1.00 1 c R . .
H(26) H 0.9965 0.6534 -0.3034 0.067 Uiso 1.00 1 c R . .
H(27) H 1.1962 0.4615 -0.2938 0.075 Uiso 1.00 1 c R . .
H(28) H 1.2906 0.5042 -0.1677 0.065 Uiso 1.00 1 c R . .
H(29) H 1.0946 0.6525 -0.0412 0.056 Uiso 1.00 1 c R . .
H(30) H 1.0322 0.5821 0.0506 0.060 Uiso 1.00 1 c R . .
H(31) H 1.2879 0.4357 0.1112 0.070 Uiso 1.00 1 c R . .
H(32) H 1.3469 0.5054 0.0177 0.063 Uiso 1.00 1 c R . .

loop_
_atom_site_aniso_label
_atom_site_aniso_U_11
_atom_site_aniso_U_22
_atom_site_aniso_U_33
_atom_site_aniso_U_12
_atom_site_aniso_U_13
_atom_site_aniso_U_23
Cl(1) 0.0725(6) 0.0570(5) 0.0460(5) -0.0169(4) 0.0105(4) -0.0143(4)
Cl(2) 0.0710(6) 0.0690(6) 0.0777(7) -0.0030(4) 0.0314(5) 0.0289(5)
Cl(3) 0.0956(8) 0.0870(7) 0.0514(6) -0.0415(6) 0.0137(5) -0.0176(5)
Cl(4) 0.0892(7) 0.0536(5) 0.0632(6) -0.0071(4) 0.0277(5) 0.0131(4)
O(1) 0.0516(13) 0.0637(15) 0.0833(19) 0.0203(12) 0.0270(13) 0.0115(14)
O(2) 0.0631(14) 0.0405(12) 0.0744(18) 0.0123(10) 0.0258(13) 0.0135(12)
O(3) 0.0551(14) 0.0468(13) 0.086(2) -0.0071(11) 0.0270(13) 0.0072(13)
O(4) 0.0754(18) 0.091(2) 0.110(2) 0.0382(17) 0.0458(19) 0.0095(19)
O(5) 0.0807(18) 0.0424(13) 0.087(2) 0.0145(12) 0.0381(16) 0.0100(13)
O(6) 0.0690(17) 0.0597(16) 0.097(2) -0.0160(12) 0.0434(16) -0.0012(15)
C(1) 0.0381(15) 0.0406(16) 0.0525(19) -0.0009(13) 0.0095(14) 0.0007(14)
C(2) 0.0397(15) 0.0328(14) 0.0451(17) 0.0015(12) 0.0099(13) 0.0037(13)
C(3) 0.0406(14) 0.0268(13) 0.0422(17) -0.0013(11) 0.0086(13) 0.0001(12)
C(4) 0.0437(15) 0.0276(14) 0.0505(19) -0.0013(11) 0.0118(14) 0.0014(13)
C(5) 0.0561(19) 0.0427(17) 0.055(2) -0.0009(15) 0.0191(16) 0.0060(15)
C(6) 0.0520(18) 0.0484(19) 0.053(2) 0.0032(14) 0.0221(16) 0.0038(16)
C(7) 0.063(2) 0.0409(17) 0.050(2) -0.0027(15) 0.0165(17) -0.0097(15)
C(8) 0.089(3) 0.103(3) 0.066(2) 0.026(2) 0.043(2) 0.010(2)
C(9) 0.0397(14) 0.0248(13) 0.0383(16) 0.0020(10) 0.0099(12) 0.0009(11)
C(10) 0.0441(14) 0.0258(13) 0.0388(16) -0.0018(11) 0.0114(12) -0.0019(12)
C(11) 0.0447(16) 0.0408(16) 0.0441(17) 0.0012(12) 0.0120(14) -0.0005(14)
C(12) 0.0485(16) 0.0422(16) 0.0451(18) -0.0040(14) 0.0097(14) -0.0037(14)
C(13) 0.0522(17) 0.0380(16) 0.0438(18) -0.0104(13) 0.0148(15) -0.0045(14)
C(14) 0.0552(18) 0.0397(17) 0.053(2) -0.0016(14) 0.0137(16) -0.0162(15)
C(15) 0.0521(18) 0.0345(15) 0.056(2) 0.0035(13) 0.0131(16) -0.0080(14)
C(16) 0.0438(15) 0.0270(13) 0.0361(15) 0.0006(11) 0.0070(12) 0.0001(11)
C(17) 0.0444(16) 0.0415(16) 0.060(2) 0.0054(13) 0.0187(15) 0.0113(16)
C(18) 0.0497(18) 0.0462(18) 0.062(2) 0.0035(14) 0.0203(16) 0.0094(16)
C(19) 0.0521(17) 0.0407(16) 0.0492(19) -0.0070(14) 0.0174(15) 0.0045(14)
C(20) 0.059(2) 0.0405(17) 0.064(2) 0.0062(15) 0.0201(18) 0.0171(16)
C(21) 0.0486(17) 0.0386(16) 0.055(2) 0.0059(13) 0.0164(15) 0.0117(15)
C(22) 0.0445(17) 0.053(2) 0.067(2) 0.0045(15) 0.0171(17) -0.0027(17)
C(23) 0.0387(15) 0.0442(17) 0.054(2) 0.0017(13) 0.0117(14) -0.0022(15)
C(24) 0.0459(16) 0.0354(16) 0.052(2) -0.0037(12) 0.0177(14) -0.0075(14)
C(25) 0.0452(16) 0.0365(16) 0.060(2) -0.0036(13) 0.0203(15) -0.0024(14)
C(26) 0.063(2) 0.0462(18) 0.060(2) 0.0018(16) 0.0257(18) 0.0040(17)
C(27) 0.059(2) 0.053(2) 0.068(2) 0.0033(17) 0.0303(19) 0.0038(18)
C(28) 0.065(2) 0.0500(19) 0.055(2) -0.0125(16) 0.0221(18) -0.0158(16)
C(29) 0.116(3) 0.078(2) 0.085(3) 0.010(2) 0.064(3) -0.001(2)
C(30) 0.0419(15) 0.0305(14) 0.0472(18) 0.0014(11) 0.0114(13) -0.0018(13)
C(31) 0.0473(15) 0.0315(14) 0.0420(17) -0.0011(12) 0.0136(13) -0.0027(13)
C(32) 0.0500(17) 0.0466(17) 0.0442(18) 0.0009(14) 0.0103(15) 0.0001(15)
C(33) 0.055(2) 0.060(2) 0.050(2) -0.0076(16) 0.0100(16) 0.0005(17)
C(34) 0.065(2) 0.0509(19) 0.0427(19) -0.0196(17) 0.0122(16) -0.0052(16)
C(35) 0.083(2) 0.047(2) 0.063(2) -0.0043(19) 0.026(2) -0.0148(18)
C(36) 0.065(2) 0.0399(17) 0.059(2) 0.0004(15) 0.0178(18) -0.0119(16)
C(37) 0.0468(16) 0.0346(14) 0.0398(16) -0.0006(12) 0.0090(13) -0.0050(13)
C(38) 0.0489(17) 0.0423(17) 0.0485(18) -0.0015(14) 0.0143(15) 0.0018(15)
C(39) 0.0557(18) 0.0417(17) 0.052(2) -0.0036(14) 0.0141(16) 0.0080(15)
C(40) 0.060(2) 0.0366(16) 0.0486(19) -0.0047(14) 0.0139(16) 0.0011(14)
C(41) 0.071(2) 0.0434(18) 0.060(2) 0.0097(17) 0.0156(19) 0.0100(17)
C(42) 0.059(2) 0.0452(18) 0.052(2) 0.0103(15) 0.0150(17) 0.0055(16)

loop_
_atom_type_symbol
_atom_type_description
_atom_type_scat_dispersion_real
_atom_type_scat_dispersion_imag
_atom_type_scat_source
C C 0.018 0.009
;
International Tables for Crystallography
(1992, Vol. C, Tables 4.2.6.8 and 6.1.1.4)
;
H H 0.000 0.000
;
International Tables for Crystallography
(1992, Vol. C, Table 6.1.1.4)
;
Cl Cl 0.364 0.702
;
International Tables for Crystallography
(1992, Vol. C, Tables 4.2.6.8 and 6.1.1.4)
;
O O 0.049 0.032
;
International Tables for Crystallography
(1992, Vol. C, Tables 4.2.6.8 and 6.1.1.4)
;

loop_
_geom_angle_atom_site_label_1
_geom_angle_atom_site_label_2
_geom_angle_atom_site_label_3
_geom_angle
_geom_angle_publ_flag
_geom_angle_site_symmetry_1
_geom_angle_site_symmetry_2
_geom_angle_site_symmetry_3
C(5) O(3) C(6) 61.4(2) yes . . .
C(26) O(6) C(27) 60.8(2) yes . . .
O(1) C(1) C(2) 120.5(3) yes . . .
O(1) C(1) C(6) 120.7(3) yes . . .
C(2) C(1) C(6) 118.8(2) yes . . .
C(1) C(2) C(3) 123.6(2) yes . . .
C(1) C(2) C(9) 117.9(2) yes . . .
C(3) C(2) C(9) 60.56(18) yes . . .
C(2) C(3) C(4) 116.6(2) yes . . .
C(2) C(3) C(7) 119.0(2) yes . . .
C(2) C(3) C(9) 59.72(18) yes . . .
C(4) C(3) C(7) 114.9(2) yes . . .
C(4) C(3) C(9) 115.2(2) yes . . .
C(7) C(3) C(9) 120.4(2) yes . . .
O(2) C(4) C(3) 121.7(3) yes . . .
O(2) C(4) C(5) 118.5(3) yes . . .
C(3) C(4) C(5) 119.8(2) yes . . .
O(3) C(5) C(4) 111.8(2) yes . . .
O(3) C(5) C(6) 59.6(2) yes . . .
C(4) C(5) C(6) 122.9(3) yes . . .
O(3) C(6) C(1) 108.7(2) yes . . .
O(3) C(6) C(5) 59.0(2) yes . . .
O(3) C(6) C(8) 116.4(3) yes . . .
C(1) C(6) C(5) 118.3(3) yes . . .
C(1) C(6) C(8) 117.7(3) yes . . .
C(5) C(6) C(8) 121.1(3) yes . . .
C(2) C(9) C(3) 59.72(18) yes . . .
C(2) C(9) C(10) 119.9(2) yes . . .
C(2) C(9) C(16) 117.5(2) yes . . .
C(3) C(9) C(10) 120.2(2) yes . . .
C(3) C(9) C(16) 118.2(2) yes . . .
C(10) C(9) C(16) 112.1(2) yes . . .
C(9) C(10) C(11) 121.1(2) yes . . .
C(9) C(10) C(15) 119.8(2) yes . . .
C(11) C(10) C(15) 118.9(2) yes . . .
C(10) C(11) C(12) 120.7(3) yes . . .
C(11) C(12) C(13) 118.7(2) yes . . .
Cl(1) C(13) C(12) 119.5(2) yes . . .
Cl(1) C(13) C(14) 118.6(2) yes . . .
C(12) C(13) C(14) 121.9(3) yes . . .
C(13) C(14) C(15) 118.4(3) yes . . .
C(10) C(15) C(14) 121.3(2) yes . . .
C(9) C(16) C(17) 119.9(2) yes . . .
C(9) C(16) C(21) 121.0(3) yes . . .
C(17) C(16) C(21) 118.7(3) yes . . .
C(16) C(17) C(18) 121.1(2) yes . . .
C(17) C(18) C(19) 118.9(3) yes . . .
Cl(2) C(19) C(18) 118.4(3) yes . . .
Cl(2) C(19) C(20) 120.2(2) yes . . .
C(18) C(19) C(20) 121.4(3) yes . . .
C(19) C(20) C(21) 119.1(3) yes . . .
C(16) C(21) C(20) 120.6(3) yes . . .
O(4) C(22) C(23) 120.5(3) yes . . .
O(4) C(22) C(27) 120.5(4) yes . . .
C(23) C(22) C(27) 119.0(3) yes . . .
C(22) C(23) C(24) 122.5(3) yes . . .
C(22) C(23) C(30) 119.6(2) yes . . .
C(24) C(23) C(30) 60.3(2) yes . . .
C(23) C(24) C(25) 116.6(3) yes . . .
C(23) C(24) C(28) 119.0(2) yes . . .
C(23) C(24) C(30) 59.77(19) yes . . .
C(25) C(24) C(28) 115.3(2) yes . . .
C(25) C(24) C(30) 115.6(2) yes . . .
C(28) C(24) C(30) 119.3(3) yes . . .
O(5) C(25) C(24) 121.3(3) yes . . .
O(5) C(25) C(26) 119.0(3) yes . . .
C(24) C(25) C(26) 119.5(2) yes . . .
O(6) C(26) C(25) 110.4(2) yes . . .
O(6) C(26) C(27) 59.9(2) yes . . .
C(25) C(26) C(27) 124.0(3) yes . . .
O(6) C(27) C(22) 109.2(3) yes . . .
O(6) C(27) C(26) 59.3(2) yes . . .
O(6) C(27) C(29) 116.8(3) yes . . .
C(22) C(27) C(26) 117.4(3) yes . . .
C(22) C(27) C(29) 117.7(3) yes . . .
C(26) C(27) C(29) 121.3(3) yes . . .
C(23) C(30) C(24) 59.9(2) yes . . .
C(23) C(30) C(31) 120.4(3) yes . . .
C(23) C(30) C(37) 116.4(2) yes . . .
C(24) C(30) C(31) 119.9(2) yes . . .
C(24) C(30) C(37) 117.9(2) yes . . .
C(31) C(30) C(37) 112.8(2) yes . . .
C(30) C(31) C(32) 121.3(2) yes . . .
C(30) C(31) C(36) 119.5(2) yes . . .
C(32) C(31) C(36) 119.1(2) yes . . .
C(31) C(32) C(33) 120.7(3) yes . . .
C(32) C(33) C(34) 119.4(3) yes . . .
Cl(3) C(34) C(33) 119.9(2) yes . . .
Cl(3) C(34) C(35) 119.0(3) yes . . .
C(33) C(34) C(35) 121.1(3) yes . . .
C(34) C(35) C(36) 119.0(3) yes . . .
C(31) C(36) C(35) 120.7(3) yes . . .
C(30) C(37) C(38) 118.8(2) yes . . .
C(30) C(37) C(42) 121.8(3) yes . . .
C(38) C(37) C(42) 119.1(3) yes . . .
C(37) C(38) C(39) 120.9(2) yes . . .
C(38) C(39) C(40) 118.7(3) yes . . .
Cl(4) C(40) C(39) 118.1(3) yes . . .
Cl(4) C(40) C(41) 120.4(2) yes . . .
C(39) C(40) C(41) 121.5(3) yes . . .
C(40) C(41) C(42) 118.6(3) yes . . .
C(37) C(42) C(41) 121.1(3) yes . . .
C(1) C(2) H(1) 114.5 no . . .
C(3) C(2) H(1) 114.8 no . . .
C(9) C(2) H(1) 114.7 no . . .
O(3) C(5) H(2) 116.5 no . . .
C(4) C(5) H(2) 116.3 no . . .
C(6) C(5) H(2) 116.4 no . . .
C(3) C(7) H(3) 109.7 no . . .
C(3) C(7) H(4) 109.5 no . . .
C(3) C(7) H(5) 109.5 no . . .
H(3) C(7) H(4) 109.5 no . . .
H(3) C(7) H(5) 109.3 no . . .
H(4) C(7) H(5) 109.4 no . . .
C(6) C(8) H(6) 109.4 no . . .
C(6) C(8) H(7) 109.3 no . . .
C(6) C(8) H(8) 109.8 no . . .
H(6) C(8) H(7) 109.1 no . . .
H(6) C(8) H(8) 109.8 no . . .
H(7) C(8) H(8) 109.5 no . . .
C(10) C(11) H(9) 119.8 no . . .
C(12) C(11) H(9) 119.5 no . . .
C(11) C(12) H(10) 120.5 no . . .
C(13) C(12) H(10) 120.8 no . . .
C(13) C(14) H(11) 120.9 no . . .
C(15) C(14) H(11) 120.7 no . . .
C(10) C(15) H(12) 119.4 no . . .
C(14) C(15) H(12) 119.2 no . . .
C(16) C(17) H(13) 119.4 no . . .
C(18) C(17) H(13) 119.5 no . . .
C(17) C(18) H(14) 120.3 no . . .
C(19) C(18) H(14) 120.7 no . . .
C(19) C(20) H(15) 120.6 no . . .
C(21) C(20) H(15) 120.2 no . . .
C(16) C(21) H(16) 119.7 no . . .
C(20) C(21) H(16) 119.7 no . . .
C(22) C(23) H(17) 114.5 no . . .
C(24) C(23) H(17) 114.7 no . . .
C(30) C(23) H(17) 114.6 no . . .
O(6) C(26) H(18) 116.3 no . . .
C(25) C(26) H(18) 116.3 no . . .
C(27) C(26) H(18) 116.2 no . . .
C(24) C(28) H(19) 109.5 no . . .
C(24) C(28) H(20) 109.3 no . . .
C(24) C(28) H(21) 109.4 no . . .
H(19) C(28) H(20) 109.5 no . . .
H(19) C(28) H(21) 109.6 no . . .
H(20) C(28) H(21) 109.5 no . . .
C(27) C(29) H(22) 109.6 no . . .
C(27) C(29) H(23) 109.9 no . . .
C(27) C(29) H(24) 110.2 no . . .
H(22) C(29) H(23) 108.8 no . . .
H(22) C(29) H(24) 109.0 no . . .
H(23) C(29) H(24) 109.3 no . . .
C(31) C(32) H(25) 120.0 no . . .
C(33) C(32) H(25) 119.3 no . . .
C(32) C(33) H(26) 120.4 no . . .
C(34) C(33) H(26) 120.2 no . . .
C(34) C(35) H(27) 120.2 no . . .
C(36) C(35) H(27) 120.8 no . . .
C(31) C(36) H(28) 119.7 no . . .
C(35) C(36) H(28) 119.6 no . . .
C(37) C(38) H(29) 119.7 no . . .
C(39) C(38) H(29) 119.5 no . . .
C(38) C(39) H(30) 120.8 no . . .
C(40) C(39) H(30) 120.5 no . . .
C(40) C(41) H(31) 120.9 no . . .
C(42) C(41) H(31) 120.6 no . . .
C(37) C(42) H(32) 119.8 no . . .
C(41) C(42) H(32) 119.1 no . . .

loop_
_geom_bond_atom_site_label_1
_geom_bond_atom_site_label_2
_geom_bond_distance
_geom_bond_publ_flag
_geom_bond_site_symmetry_1
_geom_bond_site_symmetry_2
Cl(1) C(13) 1.738(3) yes . .
Cl(2) C(19) 1.737(4) yes . .
Cl(3) C(34) 1.737(3) yes . .
Cl(4) C(40) 1.740(4) yes . .
O(1) C(1) 1.218(4) yes . .
O(2) C(4) 1.214(3) yes . .
O(3) C(5) 1.447(4) yes . .
O(3) C(6) 1.456(4) yes . .
O(4) C(22) 1.204(4) yes . .
O(5) C(25) 1.202(4) yes . .
O(6) C(26) 1.452(4) yes . .
O(6) C(27) 1.461(4) yes . .
C(1) C(2) 1.475(5) yes . .
C(1) C(6) 1.514(5) yes . .
C(2) C(3) 1.532(4) yes . .
C(2) C(9) 1.533(4) yes . .
C(3) C(4) 1.492(4) yes . .
C(3) C(7) 1.506(5) yes . .
C(3) C(9) 1.545(3) yes . .
C(4) C(5) 1.505(5) yes . .
C(5) C(6) 1.483(5) yes . .
C(6) C(8) 1.497(7) yes . .
C(9) C(10) 1.506(4) yes . .
C(9) C(16) 1.504(4) yes . .
C(10) C(11) 1.389(3) yes . .
C(10) C(15) 1.388(4) yes . .
C(11) C(12) 1.403(4) yes . .
C(12) C(13) 1.374(4) yes . .
C(13) C(14) 1.387(4) yes . .
C(14) C(15) 1.390(5) yes . .
C(16) C(17) 1.390(4) yes . .
C(16) C(21) 1.387(4) yes . .
C(17) C(18) 1.384(5) yes . .
C(18) C(19) 1.379(4) yes . .
C(19) C(20) 1.375(5) yes . .
C(20) C(21) 1.395(5) yes . .
C(22) C(23) 1.490(6) yes . .
C(22) C(27) 1.515(5) yes . .
C(23) C(24) 1.536(4) yes . .
C(23) C(30) 1.533(4) yes . .
C(24) C(25) 1.495(4) yes . .
C(24) C(28) 1.508(5) yes . .
C(24) C(30) 1.541(4) yes . .
C(25) C(26) 1.488(6) yes . .
C(26) C(27) 1.473(5) yes . .
C(27) C(29) 1.497(7) yes . .
C(30) C(31) 1.514(4) yes . .
C(30) C(37) 1.505(5) yes . .
C(31) C(32) 1.392(4) yes . .
C(31) C(36) 1.391(4) yes . .
C(32) C(33) 1.390(4) yes . .
C(33) C(34) 1.383(5) yes . .
C(34) C(35) 1.387(5) yes . .
C(35) C(36) 1.395(5) yes . .
C(37) C(38) 1.384(5) yes . .
C(37) C(42) 1.385(4) yes . .
C(38) C(39) 1.393(5) yes . .
C(39) C(40) 1.397(4) yes . .
C(40) C(41) 1.373(6) yes . .
C(41) C(42) 1.401(6) yes . .
C(2) H(1) 0.953 no . .
C(5) H(2) 0.949 no . .
C(7) H(3) 0.950 no . .
C(7) H(4) 0.949 no . .
C(7) H(5) 0.952 no . .
C(8) H(6) 0.951 no . .
C(8) H(7) 0.954 no . .
C(8) H(8) 0.945 no . .
C(11) H(9) 0.950 no . .
C(12) H(10) 0.950 no . .
C(14) H(11) 0.951 no . .
C(15) H(12) 0.949 no . .
C(17) H(13) 0.950 no . .
C(18) H(14) 0.953 no . .
C(20) H(15) 0.951 no . .
C(21) H(16) 0.950 no . .
C(23) H(17) 0.952 no . .
C(26) H(18) 0.951 no . .
C(28) H(19) 0.949 no . .
C(28) H(20) 0.950 no . .
C(28) H(21) 0.950 no . .
C(29) H(22) 0.956 no . .
C(29) H(23) 0.952 no . .
C(29) H(24) 0.950 no . .
C(32) H(25) 0.953 no . .
C(33) H(26) 0.949 no . .
C(35) H(27) 0.951 no . .
C(36) H(28) 0.951 no . .
C(38) H(29) 0.952 no . .
C(39) H(30) 0.955 no . .
C(41) H(31) 0.947 no . .
C(42) H(32) 0.946 no . .

loop_
_geom_contact_atom_site_label_1
_geom_contact_atom_site_label_2
_geom_contact_distance
_geom_contact_publ_flag
_geom_contact_site_symmetry_1
_geom_contact_site_symmetry_2
Cl(1) O(1) 3.334(3) ? . 4_464
Cl(1) O(3) 3.405(2) ? . 2_644
Cl(1) C(2) 3.579(2) ? . 4_464
Cl(1) C(12) 2.695(3) ? . .
Cl(1) C(14) 2.693(3) ? . .
Cl(1) C(38) 3.517(3) ? . 4_464
Cl(1) C(39) 3.458(3) ? . 4_464
Cl(2) C(8) 3.433(6) ? . 4_465
Cl(2) C(18) 2.683(3) ? . .
Cl(2) C(20) 2.704(4) ? . .
Cl(3) Cl(3) 3.4857(15) ? . 3_764
Cl(3) O(2) 3.574(3) ? . 2_644
Cl(3) C(33) 2.707(3) ? . .
Cl(3) C(35) 2.698(4) ? . .
Cl(4) C(39) 2.696(3) ? . .
Cl(4) C(41) 2.707(4) ? . .
O(1) Cl(1) 3.334(3) ? . 4_565
O(1) O(3) 3.323(3) ? . .
O(1) O(5) 3.422(4) ? . .
O(1) C(2) 2.342(4) ? . .
O(1) C(6) 2.378(4) ? . .
O(1) C(8) 2.870(5) ? . .
O(1) C(9) 3.419(4) ? . .
O(1) C(15) 3.404(3) ? . .
O(2) Cl(3) 3.574(3) ? . 2_654
O(2) O(3) 3.310(3) ? . .
O(2) C(3) 2.367(3) ? . .
O(2) C(5) 2.342(5) ? . .
O(2) C(7) 2.866(4) ? . .
O(2) C(9) 3.457(3) ? . .
O(2) C(11) 3.411(3) ? . .
O(2) C(14) 3.487(4) ? . 2_654
O(2) C(28) 3.563(4) ? . 3_775
O(3) Cl(1) 3.405(2) ? . 2_654
O(3) O(1) 3.323(3) ? . .
O(3) O(2) 3.310(3) ? . .
O(3) C(1) 2.413(4) ? . .
O(3) C(2) 3.038(4) ? . .
O(3) C(2) 3.570(3) ? . 3_775
O(3) C(3) 3.110(4) ? . .
O(3) C(4) 2.446(4) ? . .
O(3) C(7) 3.444(4) ? . 3_775
O(3) C(8) 2.510(6) ? . .
O(3) C(29) 3.551(6) ? . 2_754
O(4) O(6) 3.262(4) ? . .
O(4) C(23) 2.343(5) ? . .
O(4) C(27) 2.366(4) ? . .
O(4) C(29) 2.897(6) ? . .
O(4) C(30) 3.512(5) ? . .
O(4) C(41) 3.483(5) ? . 3_865
O(4) C(42) 3.376(4) ? . 3_865
O(5) O(1) 3.422(4) ? . .
O(5) O(6) 3.186(4) ? . .
O(5) C(7) 3.397(4) ? . 3_775
O(5) C(24) 2.356(3) ? . .
O(5) C(26) 2.323(5) ? . .
O(5) C(28) 2.826(4) ? . .
O(5) C(30) 3.504(3) ? . .
O(5) C(32) 3.543(4) ? . .
O(5) C(35) 3.496(5) ? . 2_754
O(6) O(4) 3.262(4) ? . .
O(6) O(5) 3.186(4) ? . .
O(6) C(11) 3.292(4) ? . 1_655
O(6) C(12) 3.355(5) ? . 1_655
O(6) C(17) 3.507(4) ? . 1_655
O(6) C(22) 2.426(4) ? . .
O(6) C(23) 3.141(5) ? . .
O(6) C(24) 3.178(5) ? . .
O(6) C(25) 2.414(5) ? . .
O(6) C(29) 2.519(6) ? . .
C(1) O(3) 2.413(4) ? . .
C(1) C(3) 2.651(4) ? . .
C(1) C(4) 3.019(4) ? . .
C(1) C(5) 2.572(4) ? . .
C(1) C(8) 2.576(6) ? . .
C(1) C(9) 2.576(4) ? . .
C(1) C(10) 2.975(4) ? . .
C(1) C(15) 3.065(4) ? . .
C(2) Cl(1) 3.579(2) ? . 4_565
C(2) O(1) 2.342(4) ? . .
C(2) O(3) 3.038(4) ? . .
C(2) O(3) 3.570(3) ? . 3_775
C(2) C(4) 2.573(4) ? . .
C(2) C(5) 2.926(4) ? . .
C(2) C(6) 2.573(5) ? . .
C(2) C(7) 2.617(5) ? . .
C(2) C(10) 2.630(3) ? . .
C(2) C(15) 3.214(4) ? . .
C(2) C(16) 2.596(4) ? . .
C(2) C(21) 3.110(4) ? . .
C(3) O(2) 2.367(3) ? . .
C(3) O(3) 3.110(4) ? . .
C(3) C(1) 2.651(4) ? . .
C(3) C(5) 2.593(5) ? . .
C(3) C(6) 3.053(5) ? . .
C(3) C(10) 2.645(3) ? . .
C(3) C(11) 3.233(3) ? . .
C(3) C(16) 2.618(4) ? . .
C(3) C(17) 3.278(4) ? . .
C(4) O(3) 2.446(4) ? . .
C(4) C(1) 3.019(4) ? . .
C(4) C(2) 2.573(4) ? . .
C(4) C(6) 2.625(5) ? . .
C(4) C(7) 2.527(5) ? . .
C(4) C(9) 2.565(4) ? . .
C(4) C(10) 2.939(3) ? . .
C(4) C(11) 3.059(4) ? . .
C(5) O(2) 2.342(5) ? . .
C(5) C(1) 2.572(4) ? . .
C(5) C(2) 2.926(4) ? . .
C(5) C(3) 2.593(5) ? . .
C(5) C(8) 2.595(7) ? . .
C(5) C(9) 3.288(5) ? . .
C(5) C(10) 3.254(4) ? . .
C(5) C(11) 3.504(4) ? . .
C(6) O(1) 2.378(4) ? . .
C(6) C(2) 2.573(5) ? . .
C(6) C(3) 3.053(5) ? . .
C(6) C(4) 2.625(5) ? . .
C(6) C(9) 3.325(5) ? . .
C(6) C(10) 3.286(4) ? . .
C(6) C(15) 3.477(4) ? . .
C(7) O(2) 2.866(4) ? . .
C(7) O(3) 3.444(4) ? . 3_775
C(7) O(5) 3.397(4) ? . 3_775
C(7) C(2) 2.617(5) ? . .
C(7) C(4) 2.527(5) ? . .
C(7) C(9) 2.648(4) ? . .
C(7) C(16) 3.021(4) ? . .
C(7) C(17) 3.287(4) ? . .
C(8) Cl(2) 3.433(6) ? . 4_564
C(8) O(1) 2.870(5) ? . .
C(8) O(3) 2.510(6) ? . .
C(8) C(1) 2.576(6) ? . .
C(8) C(5) 2.595(7) ? . .
C(9) O(1) 3.419(4) ? . .
C(9) O(2) 3.457(3) ? . .
C(9) C(1) 2.576(4) ? . .
C(9) C(4) 2.565(4) ? . .
C(9) C(5) 3.288(5) ? . .
C(9) C(6) 3.325(5) ? . .
C(9) C(7) 2.648(4) ? . .
C(9) C(11) 2.521(4) ? . .
C(9) C(15) 2.505(4) ? . .
C(9) C(17) 2.507(5) ? . .
C(9) C(21) 2.518(4) ? . .
C(10) C(1) 2.975(4) ? . .
C(10) C(2) 2.630(3) ? . .
C(10) C(3) 2.645(3) ? . .
C(10) C(4) 2.939(3) ? . .
C(10) C(5) 3.254(4) ? . .
C(10) C(6) 3.286(4) ? . .
C(10) C(12) 2.427(4) ? . .
C(10) C(13) 2.773(4) ? . .
C(10) C(14) 2.422(4) ? . .
C(10) C(16) 2.498(4) ? . .
C(10) C(17) 3.208(5) ? . .
C(10) C(21) 3.394(4) ? . .
C(11) O(2) 3.411(3) ? . .
C(11) O(6) 3.292(4) ? . 1_455
C(11) C(3) 3.233(3) ? . .
C(11) C(4) 3.059(4) ? . .
C(11) C(5) 3.504(4) ? . .
C(11) C(9) 2.521(4) ? . .
C(11) C(13) 2.389(4) ? . .
C(11) C(14) 2.782(5) ? . .
C(11) C(15) 2.391(4) ? . .
C(11) C(16) 3.330(4) ? . .
C(11) C(17) 3.513(5) ? . .
C(12) Cl(1) 2.695(3) ? . .
C(12) O(6) 3.355(5) ? . 1_455
C(12) C(10) 2.427(4) ? . .
C(12) C(14) 2.414(4) ? . .
C(12) C(15) 2.776(4) ? . .
C(13) C(10) 2.773(4) ? . .
C(13) C(11) 2.389(4) ? . .
C(13) C(15) 2.386(4) ? . .
C(14) Cl(1) 2.693(3) ? . .
C(14) O(2) 3.487(4) ? . 2_644
C(14) C(10) 2.422(4) ? . .
C(14) C(11) 2.782(5) ? . .
C(14) C(12) 2.414(4) ? . .
C(15) O(1) 3.404(3) ? . .
C(15) C(1) 3.065(4) ? . .
C(15) C(2) 3.214(4) ? . .
C(15) C(6) 3.477(4) ? . .
C(15) C(9) 2.505(4) ? . .
C(15) C(11) 2.391(4) ? . .
C(15) C(12) 2.776(4) ? . .
C(15) C(13) 2.386(4) ? . .
C(15) C(16) 3.275(5) ? . .
C(16) C(2) 2.596(4) ? . .
C(16) C(3) 2.618(4) ? . .
C(16) C(7) 3.021(4) ? . .
C(16) C(10) 2.498(4) ? . .
C(16) C(11) 3.330(4) ? . .
C(16) C(15) 3.275(5) ? . .
C(16) C(18) 2.417(5) ? . .
C(16) C(19) 2.771(5) ? . .
C(16) C(20) 2.417(4) ? . .
C(17) O(6) 3.507(4) ? . 1_455
C(17) C(3) 3.278(4) ? . .
C(17) C(7) 3.287(4) ? . .
C(17) C(9) 2.507(5) ? . .
C(17) C(10) 3.208(5) ? . .
C(17) C(11) 3.513(5) ? . .
C(17) C(19) 2.380(4) ? . .
C(17) C(20) 2.766(4) ? . .
C(17) C(21) 2.390(4) ? . .
C(18) Cl(2) 2.683(3) ? . .
C(18) C(16) 2.417(5) ? . .
C(18) C(20) 2.402(4) ? . .
C(18) C(21) 2.773(5) ? . .
C(18) C(23) 3.569(4) ? . 1_455
C(19) C(16) 2.771(5) ? . .
C(19) C(17) 2.380(4) ? . .
C(19) C(21) 2.388(5) ? . .
C(20) Cl(2) 2.704(4) ? . .
C(20) C(16) 2.417(4) ? . .
C(20) C(17) 2.766(4) ? . .
C(20) C(18) 2.402(4) ? . .
C(21) C(2) 3.110(4) ? . .
C(21) C(9) 2.518(4) ? . .
C(21) C(10) 3.394(4) ? . .
C(21) C(17) 2.390(4) ? . .
C(21) C(18) 2.773(5) ? . .
C(21) C(19) 2.388(5) ? . .
C(22) O(6) 2.426(4) ? . .
C(22) C(24) 2.652(5) ? . .
C(22) C(25) 3.006(4) ? . .
C(22) C(26) 2.554(4) ? . .
C(22) C(29) 2.579(7) ? . .
C(22) C(30) 2.613(5) ? . .
C(22) C(31) 3.037(4) ? . .
C(22) C(36) 3.121(4) ? . .
C(23) O(4) 2.343(5) ? . .
C(23) O(6) 3.141(5) ? . .
C(23) C(18) 3.569(4) ? . 1_655
C(23) C(25) 2.579(4) ? . .
C(23) C(26) 2.921(5) ? . .
C(23) C(27) 2.589(6) ? . .
C(23) C(28) 2.624(5) ? . .
C(23) C(31) 2.645(4) ? . .
C(23) C(36) 3.218(4) ? . .
C(23) C(37) 2.582(5) ? . .
C(23) C(42) 3.053(5) ? . .
C(24) O(5) 2.356(3) ? . .
C(24) O(6) 3.178(5) ? . .
C(24) C(22) 2.652(5) ? . .
C(24) C(26) 2.578(5) ? . .
C(24) C(27) 3.057(6) ? . .
C(24) C(31) 2.645(4) ? . .
C(24) C(32) 3.233(4) ? . .
C(24) C(37) 2.610(4) ? . .
C(24) C(38) 3.304(5) ? . .
C(25) O(6) 2.414(5) ? . .
C(25) C(22) 3.006(4) ? . .
C(25) C(23) 2.579(4) ? . .
C(25) C(27) 2.616(5) ? . .
C(25) C(28) 2.538(5) ? . .
C(25) C(30) 2.569(4) ? . .
C(25) C(31) 2.943(4) ? . .
C(25) C(32) 3.065(4) ? . .
C(26) O(5) 2.323(5) ? . .
C(26) C(22) 2.554(4) ? . .
C(26) C(23) 2.921(5) ? . .
C(26) C(24) 2.578(5) ? . .
C(26) C(29) 2.589(7) ? . .
C(26) C(30) 3.203(5) ? . .
C(26) C(31) 3.108(5) ? . .
C(26) C(32) 3.341(5) ? . .
C(27) O(4) 2.366(4) ? . .
C(27) C(23) 2.589(6) ? . .
C(27) C(24) 3.057(6) ? . .
C(27) C(25) 2.616(5) ? . .
C(27) C(30) 3.285(6) ? . .
C(27) C(31) 3.206(5) ? . .
C(27) C(36) 3.359(5) ? . .
C(28) O(2) 3.563(4) ? . 3_775
C(28) O(5) 2.826(4) ? . .
C(28) C(23) 2.624(5) ? . .
C(28) C(25) 2.538(5) ? . .
C(28) C(30) 2.632(4) ? . .
C(28) C(37) 2.985(4) ? . .
C(28) C(38) 3.327(5) ? . .
C(29) O(3) 3.551(6) ? . 2_744
C(29) O(4) 2.897(6) ? . .
C(29) O(6) 2.519(6) ? . .
C(29) C(22) 2.579(7) ? . .
C(29) C(26) 2.589(7) ? . .
C(30) O(4) 3.512(5) ? . .
C(30) O(5) 3.504(3) ? . .
C(30) C(22) 2.613(5) ? . .
C(30) C(25) 2.569(4) ? . .
C(30) C(26) 3.203(5) ? . .
C(30) C(27) 3.285(6) ? . .
C(30) C(28) 2.632(4) ? . .
C(30) C(32) 2.533(4) ? . .
C(30) C(36) 2.510(5) ? . .
C(30) C(38) 2.488(5) ? . .
C(30) C(42) 2.526(4) ? . .
C(31) C(22) 3.037(4) ? . .
C(31) C(23) 2.645(4) ? . .
C(31) C(24) 2.645(4) ? . .
C(31) C(25) 2.943(4) ? . .
C(31) C(26) 3.108(5) ? . .
C(31) C(27) 3.206(5) ? . .
C(31) C(33) 2.417(4) ? . .
C(31) C(34) 2.778(4) ? . .
C(31) C(35) 2.421(5) ? . .
C(31) C(37) 2.513(4) ? . .
C(31) C(38) 3.142(5) ? . .
C(31) C(42) 3.482(4) ? . .
C(32) O(5) 3.543(4) ? . .
C(32) C(24) 3.233(4) ? . .
C(32) C(25) 3.065(4) ? . .
C(32) C(26) 3.341(5) ? . .
C(32) C(30) 2.533(4) ? . .
C(32) C(34) 2.394(5) ? . .
C(32) C(35) 2.781(5) ? . .
C(32) C(36) 2.400(5) ? . .
C(32) C(37) 3.356(4) ? . .
C(32) C(38) 3.452(5) ? . .
C(33) Cl(3) 2.707(3) ? . .
C(33) C(31) 2.417(4) ? . .
C(33) C(35) 2.412(5) ? . .
C(33) C(36) 2.778(4) ? . .
C(34) C(31) 2.778(4) ? . .
C(34) C(32) 2.394(5) ? . .
C(34) C(36) 2.397(4) ? . .
C(35) Cl(3) 2.698(4) ? . .
C(35) O(5) 3.496(5) ? . 2_744
C(35) C(31) 2.421(5) ? . .
C(35) C(32) 2.781(5) ? . .
C(35) C(33) 2.412(5) ? . .
C(36) C(22) 3.121(4) ? . .
C(36) C(23) 3.218(4) ? . .
C(36) C(27) 3.359(5) ? . .
C(36) C(30) 2.510(5) ? . .
C(36) C(32) 2.400(5) ? . .
C(36) C(33) 2.778(4) ? . .
C(36) C(34) 2.397(4) ? . .
C(36) C(37) 3.298(5) ? . .
C(37) C(23) 2.582(5) ? . .
C(37) C(24) 2.610(4) ? . .
C(37) C(28) 2.985(4) ? . .
C(37) C(31) 2.513(4) ? . .
C(37) C(32) 3.356(4) ? . .
C(37) C(36) 3.298(5) ? . .
C(37) C(39) 2.415(5) ? . .
C(37) C(40) 2.775(5) ? . .
C(37) C(41) 2.427(5) ? . .
C(38) Cl(1) 3.517(3) ? . 4_565
C(38) C(24) 3.304(5) ? . .
C(38) C(28) 3.327(5) ? . .
C(38) C(30) 2.488(5) ? . .
C(38) C(31) 3.142(5) ? . .
C(38) C(32) 3.452(5) ? . .
C(38) C(40) 2.400(4) ? . .
C(38) C(41) 2.785(4) ? . .
C(38) C(42) 2.388(4) ? . .
C(39) Cl(1) 3.458(3) ? . 4_565
C(39) Cl(4) 2.696(3) ? . .
C(39) C(37) 2.415(5) ? . .
C(39) C(39) 3.382(4) ? . 3_765
C(39) C(41) 2.417(5) ? . .
C(39) C(42) 2.774(5) ? . .
C(40) C(37) 2.775(5) ? . .
C(40) C(38) 2.400(4) ? . .
C(40) C(42) 2.385(6) ? . .
C(41) Cl(4) 2.707(4) ? . .
C(41) O(4) 3.483(5) ? . 3_865
C(41) C(37) 2.427(5) ? . .
C(41) C(38) 2.785(4) ? . .
C(41) C(39) 2.417(5) ? . .
C(42) O(4) 3.376(4) ? . 3_865
C(42) C(23) 3.053(5) ? . .
C(42) C(30) 2.526(4) ? . .
C(42) C(31) 3.482(4) ? . .
C(42) C(38) 2.388(4) ? . .
C(42) C(39) 2.774(5) ? . .
C(42) C(40) 2.385(6) ? . .
Cl(1) H(1) 2.766 ? . 4_464
Cl(1) H(10) 2.805 ? . .
Cl(1) H(11) 2.799 ? . .
Cl(1) H(16) 3.148 ? . 4_464
Cl(1) H(19) 3.062 ? . 4_464
Cl(1) H(24) 3.038 ? . 1_455
Cl(1) H(29) 3.285 ? . 4_464
Cl(1) H(30) 3.178 ? . 4_464
Cl(2) H(6) 3.367 ? . 4_465
Cl(2) H(7) 3.242 ? . 4_465
Cl(2) H(8) 3.127 ? . 4_465
Cl(2) H(14) 2.784 ? . .
Cl(2) H(15) 2.817 ? . .
Cl(2) H(17) 2.993 ? . 1_455
Cl(2) H(18) 3.069 ? . 4_465
Cl(2) H(21) 3.519 ? . 1_455
Cl(2) H(28) 2.851 ? . 3_765
Cl(3) H(3) 3.563 ? . 4_564
Cl(3) H(9) 3.144 ? . 2_644
Cl(3) H(13) 2.891 ? . 2_644
Cl(3) H(13) 3.434 ? . 4_564
Cl(3) H(14) 3.171 ? . 4_564
Cl(3) H(26) 2.811 ? . .
Cl(3) H(27) 2.795 ? . .
Cl(4) H(2) 3.170 ? . 4_565
Cl(4) H(10) 3.293 ? . 4_565
Cl(4) H(11) 3.180 ? . 3_765
Cl(4) H(12) 3.011 ? . 3_765
Cl(4) H(29) 3.323 ? . 3_765
Cl(4) H(30) 2.794 ? . .
Cl(4) H(31) 2.824 ? . .
O(1) H(1) 2.551 ? . .
O(1) H(5) 3.450 ? . 3_775
O(1) H(7) 2.519 ? . .
O(1) H(8) 3.225 ? . .
O(1) H(12) 2.788 ? . .
O(1) H(19) 3.545 ? . .
O(1) H(20) 3.512 ? . .
O(1) H(25) 2.941 ? . .
O(1) H(29) 2.844 ? . .
O(2) H(2) 2.546 ? . .
O(2) H(3) 3.419 ? . .
O(2) H(4) 2.441 ? . .
O(2) H(5) 3.579 ? . .
O(2) H(9) 2.832 ? . .
O(2) H(11) 2.582 ? . 2_654
O(2) H(20) 2.991 ? . 3_775
O(2) H(21) 3.553 ? . 3_775
O(2) H(26) 3.215 ? . 2_654
O(3) H(1) 2.920 ? . 3_775
O(3) H(2) 2.054 ? . .
O(3) H(5) 2.524 ? . 3_775
O(3) H(6) 2.927 ? . .
O(3) H(7) 3.256 ? . .
O(3) H(8) 2.561 ? . .
O(3) H(23) 3.060 ? . 2_754
O(3) H(24) 3.280 ? . 2_754
O(4) H(17) 2.530 ? . .
O(4) H(23) 2.588 ? . .
O(4) H(24) 3.239 ? . .
O(4) H(28) 3.038 ? . .
O(4) H(31) 2.924 ? . 3_865
O(4) H(32) 2.694 ? . 3_865
O(5) H(3) 3.529 ? . 3_775
O(5) H(4) 2.856 ? . 3_775
O(5) H(5) 3.289 ? . 3_775
O(5) H(7) 3.364 ? . .
O(5) H(8) 3.114 ? . .
O(5) H(18) 2.562 ? . .
O(5) H(19) 3.407 ? . .
O(5) H(20) 2.381 ? . .
O(5) H(21) 3.513 ? . .
O(5) H(25) 2.985 ? . .
O(5) H(27) 2.550 ? . 2_754
O(6) H(9) 3.220 ? . 1_655
O(6) H(10) 3.345 ? . 1_655
O(6) H(13) 3.186 ? . 1_655
O(6) H(18) 2.058 ? . .
O(6) H(22) 2.943 ? . .
O(6) H(23) 3.267 ? . .
O(6) H(24) 2.577 ? . .
O(6) H(27) 3.360 ? . 2_754
C(1) H(1) 2.061 ? . .
C(1) H(2) 3.387 ? . .
C(1) H(5) 3.327 ? . 3_775
C(1) H(6) 3.274 ? . .
C(1) H(7) 2.577 ? . .
C(1) H(8) 3.068 ? . .
C(1) H(12) 2.754 ? . .
C(2) H(3) 3.030 ? . .
C(2) H(4) 3.355 ? . .
C(2) H(5) 2.666 ? . .
C(2) H(12) 3.015 ? . .
C(2) H(16) 2.860 ? . .
C(3) H(1) 2.117 ? . .
C(3) H(2) 3.402 ? . .
C(3) H(3) 2.033 ? . .
C(3) H(4) 2.030 ? . .
C(3) H(5) 2.032 ? . .
C(3) H(9) 3.035 ? . .
C(3) H(13) 3.135 ? . .
C(4) H(1) 3.358 ? . .
C(4) H(2) 2.105 ? . .
C(4) H(3) 3.170 ? . .
C(4) H(4) 2.495 ? . .
C(4) H(5) 3.110 ? . .
C(4) H(9) 2.777 ? . .
C(4) H(11) 3.310 ? . 2_654
C(5) H(6) 2.637 ? . .
C(5) H(7) 3.295 ? . .
C(5) H(8) 3.067 ? . .
C(5) H(9) 3.555 ? . .
C(5) H(11) 3.281 ? . 2_654
C(6) H(1) 3.349 ? . .
C(6) H(2) 2.087 ? . .
C(6) H(5) 3.182 ? . 3_775
C(6) H(6) 2.022 ? . .
C(6) H(7) 2.023 ? . .
C(6) H(8) 2.023 ? . .
C(6) H(12) 3.497 ? . .
C(7) H(1) 2.701 ? . .
C(7) H(13) 3.117 ? . .
C(7) H(20) 3.092 ? . 3_775
C(8) H(2) 2.714 ? . .
C(8) H(23) 3.308 ? . 2_754
C(9) H(1) 2.116 ? . .
C(9) H(3) 2.672 ? . .
C(9) H(4) 3.345 ? . .
C(9) H(5) 3.130 ? . .
C(9) H(9) 2.680 ? . .
C(9) H(12) 2.648 ? . .
C(9) H(13) 2.652 ? . .
C(9) H(16) 2.675 ? . .
C(10) H(1) 3.389 ? . .
C(10) H(9) 2.036 ? . .
C(10) H(10) 3.284 ? . .
C(10) H(11) 3.280 ? . .
C(10) H(12) 2.031 ? . .
C(10) H(13) 3.189 ? . .
C(10) H(16) 3.507 ? . .
C(11) H(10) 2.055 ? . .
C(11) H(12) 3.248 ? . .
C(11) H(13) 3.144 ? . .
C(12) H(9) 2.045 ? . .
C(12) H(11) 3.271 ? . .
C(12) H(24) 2.965 ? . 1_455
C(12) H(30) 3.262 ? . 4_464
C(13) H(9) 3.245 ? . .
C(13) H(10) 2.032 ? . .
C(13) H(11) 2.045 ? . .
C(13) H(12) 3.243 ? . .
C(13) H(24) 2.818 ? . 1_455
C(13) H(30) 3.544 ? . 4_464
C(14) H(2) 3.352 ? . 2_644
C(14) H(10) 3.272 ? . .
C(14) H(12) 2.031 ? . .
C(14) H(24) 3.494 ? . 1_455
C(15) H(7) 3.518 ? . .
C(15) H(9) 3.251 ? . .
C(15) H(11) 2.046 ? . .
C(15) H(16) 3.538 ? . .
C(15) H(31) 3.517 ? . 3_765
C(16) H(1) 2.668 ? . .
C(16) H(3) 2.568 ? . .
C(16) H(5) 3.433 ? . .
C(16) H(9) 3.396 ? . .
C(16) H(12) 3.298 ? . .
C(16) H(13) 2.032 ? . .
C(16) H(14) 3.275 ? . .
C(16) H(15) 3.274 ? . .
C(16) H(16) 2.033 ? . .
C(16) H(22) 3.590 ? . 4_465
C(17) H(3) 2.546 ? . .
C(17) H(9) 3.301 ? . .
C(17) H(14) 2.038 ? . .
C(17) H(16) 3.250 ? . .
C(18) H(3) 3.503 ? . .
C(18) H(13) 2.028 ? . .
C(18) H(15) 3.260 ? . .
C(18) H(17) 3.234 ? . 1_455
C(18) H(21) 3.163 ? . 1_455
C(19) H(13) 3.238 ? . .
C(19) H(14) 2.038 ? . .
C(19) H(15) 2.031 ? . .
C(19) H(16) 3.246 ? . .
C(19) H(17) 3.306 ? . 1_455
C(19) H(18) 3.147 ? . 4_465
C(19) H(22) 3.561 ? . 4_465
C(20) H(14) 3.262 ? . .
C(20) H(16) 2.040 ? . .
C(20) H(18) 3.164 ? . 4_465
C(20) H(22) 3.220 ? . 4_465
C(20) H(28) 3.581 ? . 3_765
C(20) H(32) 3.496 ? . 3_765
C(21) H(1) 2.844 ? . .
C(21) H(3) 3.562 ? . .
C(21) H(12) 3.378 ? . .
C(21) H(13) 3.247 ? . .
C(21) H(15) 2.046 ? . .
C(21) H(22) 3.219 ? . 4_465
C(22) H(17) 2.073 ? . .
C(22) H(18) 3.369 ? . .
C(22) H(22) 3.275 ? . .
C(22) H(23) 2.586 ? . .
C(22) H(24) 3.091 ? . .
C(22) H(28) 2.819 ? . .
C(23) H(14) 3.202 ? . 1_655
C(23) H(19) 3.035 ? . .
C(23) H(20) 3.360 ? . .
C(23) H(21) 2.670 ? . .
C(23) H(28) 3.021 ? . .
C(23) H(32) 2.784 ? . .
C(24) H(14) 3.276 ? . 1_655
C(24) H(17) 2.119 ? . .
C(24) H(18) 3.366 ? . .
C(24) H(19) 2.033 ? . .
C(24) H(20) 2.031 ? . .
C(24) H(21) 2.032 ? . .
C(24) H(25) 3.041 ? . .
C(24) H(29) 3.207 ? . .
C(25) H(17) 3.361 ? . .
C(25) H(18) 2.091 ? . .
C(25) H(19) 3.171 ? . .
C(25) H(20) 2.505 ? . .
C(25) H(21) 3.123 ? . .
C(25) H(25) 2.793 ? . .
C(25) H(27) 3.193 ? . 2_754
C(26) H(22) 2.639 ? . .
C(26) H(23) 3.292 ? . .
C(26) H(24) 3.068 ? . .
C(26) H(25) 3.422 ? . .
C(26) H(27) 3.202 ? . 2_754
C(27) H(17) 3.385 ? . .
C(27) H(18) 2.076 ? . .
C(27) H(22) 2.029 ? . .
C(27) H(23) 2.029 ? . .
C(27) H(24) 2.031 ? . .
C(27) H(28) 3.405 ? . .
C(28) H(4) 3.095 ? . 3_775
C(28) H(14) 3.010 ? . 1_655
C(28) H(17) 2.705 ? . .
C(28) H(29) 3.250 ? . .
C(29) H(8) 3.530 ? . 2_744
C(29) H(18) 2.705 ? . .
C(30) H(17) 2.115 ? . .
C(30) H(19) 2.647 ? . .
C(30) H(20) 3.333 ? . .
C(30) H(21) 3.110 ? . .
C(30) H(25) 2.696 ? . .
C(30) H(28) 2.653 ? . .
C(30) H(29) 2.628 ? . .
C(30) H(32) 2.688 ? . .
C(31) H(17) 3.403 ? . .
C(31) H(18) 3.462 ? . .
C(31) H(25) 2.043 ? . .
C(31) H(26) 3.274 ? . .
C(31) H(27) 3.281 ? . .
C(31) H(28) 2.038 ? . .
C(31) H(29) 3.058 ? . .
C(32) H(7) 3.559 ? . .
C(32) H(18) 3.372 ? . .
C(32) H(26) 2.042 ? . .
C(32) H(28) 3.259 ? . .
C(32) H(29) 2.993 ? . .
C(33) H(14) 3.459 ? . 4_564
C(33) H(25) 2.034 ? . .
C(33) H(27) 3.267 ? . .
C(34) H(9) 3.495 ? . 2_644
C(34) H(14) 3.557 ? . 4_564
C(34) H(25) 3.252 ? . .
C(34) H(26) 2.033 ? . .
C(34) H(27) 2.037 ? . .
C(34) H(28) 3.256 ? . .
C(35) H(26) 3.266 ? . .
C(35) H(28) 2.040 ? . .
C(36) H(15) 3.300 ? . 3_765
C(36) H(23) 3.321 ? . .
C(36) H(25) 3.263 ? . .
C(36) H(27) 2.051 ? . .
C(37) H(17) 2.644 ? . .
C(37) H(19) 2.527 ? . .
C(37) H(21) 3.379 ? . .
C(37) H(25) 3.422 ? . .
C(37) H(28) 3.311 ? . .
C(37) H(29) 2.032 ? . .
C(37) H(30) 3.279 ? . .
C(37) H(31) 3.280 ? . .
C(37) H(32) 2.029 ? . .
C(38) H(19) 2.589 ? . .
C(38) H(25) 3.262 ? . .
C(38) H(30) 2.053 ? . .
C(38) H(32) 3.243 ? . .
C(39) H(10) 3.238 ? . 4_565
C(39) H(19) 3.503 ? . .
C(39) H(29) 2.037 ? . .
C(39) H(30) 3.121 ? . 3_765
C(39) H(31) 3.274 ? . .
C(40) H(2) 3.511 ? . 4_565
C(40) H(10) 3.578 ? . 4_565
C(40) H(29) 3.261 ? . .
C(40) H(30) 2.054 ? . .
C(40) H(30) 3.275 ? . 3_765
C(40) H(31) 2.029 ? . .
C(40) H(32) 3.236 ? . .
C(41) H(2) 3.368 ? . 4_565
C(41) H(6) 3.337 ? . 4_565
C(41) H(30) 3.276 ? . .
C(41) H(32) 2.037 ? . .
C(42) H(15) 3.338 ? . 3_765
C(42) H(17) 2.742 ? . .
C(42) H(19) 3.441 ? . .
C(42) H(28) 3.500 ? . .
C(42) H(29) 3.248 ? . .
C(42) H(31) 2.052 ? . .
H(1) Cl(1) 2.766 ? . 4_565
H(1) O(1) 2.551 ? . .
H(1) O(3) 2.920 ? . 3_775
H(1) C(1) 2.061 ? . .
H(1) C(3) 2.117 ? . .
H(1) C(4) 3.358 ? . .
H(1) C(6) 3.349 ? . .
H(1) C(7) 2.701 ? . .
H(1) C(9) 2.116 ? . .
H(1) C(10) 3.389 ? . .
H(1) C(16) 2.668 ? . .
H(1) C(21) 2.844 ? . .
H(1) H(3) 3.021 ? . .
H(1) H(4) 3.550 ? . .
H(1) H(5) 2.464 ? . .
H(1) H(12) 3.508 ? . .
H(1) H(16) 2.502 ? . .
H(2) Cl(4) 3.170 ? . 4_464
H(2) O(2) 2.546 ? . .
H(2) O(3) 2.054 ? . .
H(2) C(1) 3.387 ? . .
H(2) C(3) 3.402 ? . .
H(2) C(4) 2.105 ? . .
H(2) C(6) 2.087 ? . .
H(2) C(8) 2.714 ? . .
H(2) C(14) 3.352 ? . 2_654
H(2) C(40) 3.511 ? . 4_464
H(2) C(41) 3.368 ? . 4_464
H(2) H(6) 2.431 ? . .
H(2) H(7) 3.501 ? . .
H(2) H(8) 3.160 ? . .
H(2) H(11) 2.795 ? . 2_654
H(2) H(31) 2.931 ? . 4_464
H(3) Cl(3) 3.563 ? . 4_465
H(3) O(2) 3.419 ? . .
H(3) O(5) 3.529 ? . 3_775
H(3) C(2) 3.030 ? . .
H(3) C(3) 2.033 ? . .
H(3) C(4) 3.170 ? . .
H(3) C(9) 2.672 ? . .
H(3) C(16) 2.568 ? . .
H(3) C(17) 2.546 ? . .
H(3) C(18) 3.503 ? . .
H(3) C(21) 3.562 ? . .
H(3) H(1) 3.021 ? . .
H(3) H(4) 1.551 ? . .
H(3) H(5) 1.551 ? . .
H(3) H(13) 2.429 ? . .
H(3) H(20) 3.518 ? . 3_775
H(3) H(22) 3.345 ? . 4_465
H(3) H(27) 3.505 ? . 4_465
H(4) O(2) 2.441 ? . .
H(4) O(5) 2.856 ? . 3_775
H(4) C(2) 3.355 ? . .
H(4) C(3) 2.030 ? . .
H(4) C(4) 2.495 ? . .
H(4) C(9) 3.345 ? . .
H(4) C(28) 3.095 ? . 3_775
H(4) H(1) 3.550 ? . .
H(4) H(3) 1.551 ? . .
H(4) H(5) 1.551 ? . .
H(4) H(13) 3.499 ? . .
H(4) H(19) 3.484 ? . 3_775
H(4) H(20) 2.150 ? . 3_775
H(4) H(21) 3.510 ? . 3_775
H(5) O(1) 3.450 ? . 3_775
H(5) O(2) 3.579 ? . .
H(5) O(3) 2.524 ? . 3_775
H(5) O(5) 3.289 ? . 3_775
H(5) C(1) 3.327 ? . 3_775
H(5) C(2) 2.666 ? . .
H(5) C(3) 2.032 ? . .
H(5) C(4) 3.110 ? . .
H(5) C(6) 3.182 ? . 3_775
H(5) C(9) 3.130 ? . .
H(5) C(16) 3.433 ? . .
H(5) H(1) 2.464 ? . .
H(5) H(3) 1.551 ? . .
H(5) H(4) 1.551 ? . .
H(5) H(8) 3.141 ? . 3_775
H(5) H(20) 3.455 ? . 3_775
H(5) H(22) 3.401 ? . 4_465
H(5) H(23) 3.359 ? . 4_465
H(6) Cl(2) 3.367 ? . 4_564
H(6) O(3) 2.927 ? . .
H(6) C(1) 3.274 ? . .
H(6) C(5) 2.637 ? . .
H(6) C(6) 2.022 ? . .
H(6) C(41) 3.337 ? . 4_464
H(6) H(2) 2.431 ? . .
H(6) H(7) 1.551 ? . .
H(6) H(8) 1.551 ? . .
H(6) H(23) 3.402 ? . 2_754
H(6) H(31) 3.212 ? . 4_464
H(7) Cl(2) 3.242 ? . 4_564
H(7) O(1) 2.519 ? . .
H(7) O(3) 3.256 ? . .
H(7) O(5) 3.364 ? . .
H(7) C(1) 2.577 ? . .
H(7) C(5) 3.295 ? . .
H(7) C(6) 2.023 ? . .
H(7) C(15) 3.518 ? . .
H(7) C(32) 3.559 ? . .
H(7) H(2) 3.501 ? . .
H(7) H(6) 1.551 ? . .
H(7) H(8) 1.551 ? . .
H(7) H(12) 3.359 ? . .
H(7) H(25) 2.786 ? . .
H(7) H(26) 3.384 ? . .
H(8) Cl(2) 3.127 ? . 4_564
H(8) O(1) 3.225 ? . .
H(8) O(3) 2.561 ? . .
H(8) O(5) 3.114 ? . .
H(8) C(1) 3.068 ? . .
H(8) C(5) 3.067 ? . .
H(8) C(6) 2.023 ? . .
H(8) C(29) 3.530 ? . 2_754
H(8) H(2) 3.160 ? . .
H(8) H(5) 3.141 ? . 3_775
H(8) H(6) 1.551 ? . .
H(8) H(7) 1.551 ? . .
H(8) H(23) 2.597 ? . 2_754
H(9) Cl(3) 3.144 ? . 2_654
H(9) O(2) 2.832 ? . .
H(9) O(6) 3.220 ? . 1_455
H(9) C(3) 3.035 ? . .
H(9) C(4) 2.777 ? . .
H(9) C(5) 3.555 ? . .
H(9) C(9) 2.680 ? . .
H(9) C(10) 2.036 ? . .
H(9) C(12) 2.045 ? . .
H(9) C(13) 3.245 ? . .
H(9) C(15) 3.251 ? . .
H(9) C(16) 3.396 ? . .
H(9) C(17) 3.301 ? . .
H(9) C(34) 3.495 ? . 2_654
H(9) H(10) 2.352 ? . .
H(9) H(13) 2.707 ? . .
H(10) Cl(1) 2.805 ? . .
H(10) Cl(4) 3.293 ? . 4_464
H(10) O(6) 3.345 ? . 1_455
H(10) C(10) 3.284 ? . .
H(10) C(11) 2.055 ? . .
H(10) C(13) 2.032 ? . .
H(10) C(14) 3.272 ? . .
H(10) C(39) 3.238 ? . 4_464
H(10) C(40) 3.578 ? . 4_464
H(10) H(9) 2.352 ? . .
H(10) H(15) 3.388 ? . 4_464
H(10) H(16) 3.572 ? . 4_464
H(10) H(24) 3.076 ? . 1_455
H(10) H(30) 2.692 ? . 4_464
H(11) Cl(1) 2.799 ? . .
H(11) Cl(4) 3.180 ? . 3_765
H(11) O(2) 2.582 ? . 2_644
H(11) C(4) 3.310 ? . 2_644
H(11) C(5) 3.281 ? . 2_644
H(11) C(10) 3.280 ? . .
H(11) C(12) 3.271 ? . .
H(11) C(13) 2.045 ? . .
H(11) C(15) 2.046 ? . .
H(11) H(2) 2.795 ? . 2_644
H(11) H(12) 2.339 ? . .
H(11) H(26) 3.466 ? . .
H(12) Cl(4) 3.011 ? . 3_765
H(12) O(1) 2.788 ? . .
H(12) C(1) 2.754 ? . .
H(12) C(2) 3.015 ? . .
H(12) C(6) 3.497 ? . .
H(12) C(9) 2.648 ? . .
H(12) C(10) 2.031 ? . .
H(12) C(11) 3.248 ? . .
H(12) C(13) 3.243 ? . .
H(12) C(14) 2.031 ? . .
H(12) C(16) 3.298 ? . .
H(12) C(21) 3.378 ? . .
H(12) H(1) 3.508 ? . .
H(12) H(7) 3.359 ? . .
H(12) H(11) 2.339 ? . .
H(12) H(16) 3.006 ? . .
H(12) H(31) 3.301 ? . 3_765
H(13) Cl(3) 2.891 ? . 2_654
H(13) Cl(3) 3.434 ? . 4_465
H(13) O(6) 3.186 ? . 1_455
H(13) C(3) 3.135 ? . .
H(13) C(7) 3.117 ? . .
H(13) C(9) 2.652 ? . .
H(13) C(10) 3.189 ? . .
H(13) C(11) 3.144 ? . .
H(13) C(16) 2.032 ? . .
H(13) C(18) 2.028 ? . .
H(13) C(19) 3.238 ? . .
H(13) C(21) 3.247 ? . .
H(13) H(3) 2.429 ? . .
H(13) H(4) 3.499 ? . .
H(13) H(9) 2.707 ? . .
H(13) H(14) 2.333 ? . .
H(14) Cl(2) 2.784 ? . .
H(14) Cl(3) 3.171 ? . 4_465
H(14) C(16) 3.275 ? . .
H(14) C(17) 2.038 ? . .
H(14) C(19) 2.038 ? . .
H(14) C(20) 3.262 ? . .
H(14) C(23) 3.202 ? . 1_455
H(14) C(24) 3.276 ? . 1_455
H(14) C(28) 3.010 ? . 1_455
H(14) C(33) 3.459 ? . 4_465
H(14) C(34) 3.557 ? . 4_465
H(14) H(13) 2.333 ? . .
H(14) H(17) 2.905 ? . 1_455
H(14) H(20) 3.271 ? . 1_455
H(14) H(21) 2.270 ? . 1_455
H(14) H(26) 3.072 ? . 4_465
H(15) Cl(2) 2.817 ? . .
H(15) C(16) 3.274 ? . .
H(15) C(18) 3.260 ? . .
H(15) C(19) 2.031 ? . .
H(15) C(21) 2.046 ? . .
H(15) C(36) 3.300 ? . 3_765
H(15) C(42) 3.338 ? . 3_765
H(15) H(10) 3.388 ? . 4_565
H(15) H(16) 2.345 ? . .
H(15) H(18) 3.012 ? . 4_465
H(15) H(22) 3.491 ? . 4_465
H(15) H(28) 2.888 ? . 3_765
H(15) H(32) 3.252 ? . 3_765
H(16) Cl(1) 3.148 ? . 4_565
H(16) C(2) 2.860 ? . .
H(16) C(9) 2.675 ? . .
H(16) C(10) 3.507 ? . .
H(16) C(15) 3.538 ? . .
H(16) C(16) 2.033 ? . .
H(16) C(17) 3.250 ? . .
H(16) C(19) 3.246 ? . .
H(16) C(20) 2.040 ? . .
H(16) H(1) 2.502 ? . .
H(16) H(10) 3.572 ? . 4_565
H(16) H(12) 3.006 ? . .
H(16) H(15) 2.345 ? . .
H(16) H(22) 3.490 ? . 4_465
H(16) H(30) 3.241 ? . .
H(17) Cl(2) 2.993 ? . 1_655
H(17) O(4) 2.530 ? . .
H(17) C(18) 3.234 ? . 1_655
H(17) C(19) 3.306 ? . 1_655
H(17) C(22) 2.073 ? . .
H(17) C(24) 2.119 ? . .
H(17) C(25) 3.361 ? . .
H(17) C(27) 3.385 ? . .
H(17) C(28) 2.705 ? . .
H(17) C(30) 2.115 ? . .
H(17) C(31) 3.403 ? . .
H(17) C(37) 2.644 ? . .
H(17) C(42) 2.742 ? . .
H(17) H(14) 2.905 ? . 1_655
H(17) H(19) 3.032 ? . .
H(17) H(20) 3.551 ? . .
H(17) H(21) 2.464 ? . .
H(17) H(28) 3.521 ? . .
H(17) H(32) 2.357 ? . .
H(18) Cl(2) 3.069 ? . 4_564
H(18) O(5) 2.562 ? . .
H(18) O(6) 2.058 ? . .
H(18) C(19) 3.147 ? . 4_564
H(18) C(20) 3.164 ? . 4_564
H(18) C(22) 3.369 ? . .
H(18) C(24) 3.366 ? . .
H(18) C(25) 2.091 ? . .
H(18) C(27) 2.076 ? . .
H(18) C(29) 2.705 ? . .
H(18) C(31) 3.462 ? . .
H(18) C(32) 3.372 ? . .
H(18) H(15) 3.012 ? . 4_564
H(18) H(22) 2.426 ? . .
H(18) H(23) 3.493 ? . .
H(18) H(24) 3.154 ? . .
H(18) H(25) 3.456 ? . .
H(18) H(27) 2.995 ? . 2_754
H(19) Cl(1) 3.062 ? . 4_565
H(19) O(1) 3.545 ? . .
H(19) O(5) 3.407 ? . .
H(19) C(23) 3.035 ? . .
H(19) C(24) 2.033 ? . .
H(19) C(25) 3.171 ? . .
H(19) C(30) 2.647 ? . .
H(19) C(37) 2.527 ? . .
H(19) C(38) 2.589 ? . .
H(19) C(39) 3.503 ? . .
H(19) C(42) 3.441 ? . .
H(19) H(4) 3.484 ? . 3_775
H(19) H(17) 3.032 ? . .
H(19) H(20) 1.551 ? . .
H(19) H(21) 1.551 ? . .
H(19) H(29) 2.572 ? . .
H(20) O(1) 3.512 ? . .
H(20) O(2) 2.991 ? . 3_775
H(20) O(5) 2.381 ? . .
H(20) C(7) 3.092 ? . 3_775
H(20) C(23) 3.360 ? . .
H(20) C(24) 2.031 ? . .
H(20) C(25) 2.505 ? . .
H(20) C(30) 3.333 ? . .
H(20) H(3) 3.518 ? . 3_775
H(20) H(4) 2.150 ? . 3_775
H(20) H(5) 3.455 ? . 3_775
H(20) H(14) 3.271 ? . 1_655
H(20) H(17) 3.551 ? . .
H(20) H(19) 1.551 ? . .
H(20) H(21) 1.551 ? . .
H(21) Cl(2) 3.519 ? . 1_655
H(21) O(2) 3.553 ? . 3_775
H(21) O(5) 3.513 ? . .
H(21) C(18) 3.163 ? . 1_655
H(21) C(23) 2.670 ? . .
H(21) C(24) 2.032 ? . .
H(21) C(25) 3.123 ? . .
H(21) C(30) 3.110 ? . .
H(21) C(37) 3.379 ? . .
H(21) H(4) 3.510 ? . 3_775
H(21) H(14) 2.270 ? . 1_655
H(21) H(17) 2.464 ? . .
H(21) H(19) 1.551 ? . .
H(21) H(20) 1.551 ? . .
H(21) H(26) 3.032 ? . 4_565
H(22) O(6) 2.943 ? . .
H(22) C(16) 3.590 ? . 4_564
H(22) C(19) 3.561 ? . 4_564
H(22) C(20) 3.220 ? . 4_564
H(22) C(21) 3.219 ? . 4_564
H(22) C(22) 3.275 ? . .
H(22) C(26) 2.639 ? . .
H(22) C(27) 2.029 ? . .
H(22) H(3) 3.345 ? . 4_564
H(22) H(5) 3.401 ? . 4_564
H(22) H(15) 3.491 ? . 4_564
H(22) H(16) 3.490 ? . 4_564
H(22) H(18) 2.426 ? . .
H(22) H(23) 1.551 ? . .
H(22) H(24) 1.551 ? . .
H(23) O(3) 3.060 ? . 2_744
H(23) O(4) 2.588 ? . .
H(23) O(6) 3.267 ? . .
H(23) C(8) 3.308 ? . 2_744
H(23) C(22) 2.586 ? . .
H(23) C(26) 3.292 ? . .
H(23) C(27) 2.029 ? . .
H(23) C(36) 3.321 ? . .
H(23) H(5) 3.359 ? . 4_564
H(23) H(6) 3.402 ? . 2_744
H(23) H(8) 2.597 ? . 2_744
H(23) H(18) 3.493 ? . .
H(23) H(22) 1.551 ? . .
H(23) H(24) 1.551 ? . .
H(23) H(28) 3.167 ? . .
H(24) Cl(1) 3.038 ? . 1_655
H(24) O(3) 3.280 ? . 2_744
H(24) O(4) 3.239 ? . .
H(24) O(6) 2.577 ? . .
H(24) C(12) 2.965 ? . 1_655
H(24) C(13) 2.818 ? . 1_655
H(24) C(14) 3.494 ? . 1_655
H(24) C(22) 3.091 ? . .
H(24) C(26) 3.068 ? . .
H(24) C(27) 2.031 ? . .
H(24) H(10) 3.076 ? . 1_655
H(24) H(18) 3.154 ? . .
H(24) H(22) 1.551 ? . .
H(24) H(23) 1.551 ? . .
H(25) O(1) 2.941 ? . .
H(25) O(5) 2.985 ? . .
H(25) C(24) 3.041 ? . .
H(25) C(25) 2.793 ? . .
H(25) C(26) 3.422 ? . .
H(25) C(30) 2.696 ? . .
H(25) C(31) 2.043 ? . .
H(25) C(33) 2.034 ? . .
H(25) C(34) 3.252 ? . .
H(25) C(36) 3.263 ? . .
H(25) C(37) 3.422 ? . .
H(25) C(38) 3.262 ? . .
H(25) H(7) 2.786 ? . .
H(25) H(18) 3.456 ? . .
H(25) H(26) 2.338 ? . .
H(25) H(29) 2.594 ? . .
H(26) Cl(3) 2.811 ? . .
H(26) O(2) 3.215 ? . 2_644
H(26) C(31) 3.274 ? . .
H(26) C(32) 2.042 ? . .
H(26) C(34) 2.033 ? . .
H(26) C(35) 3.266 ? . .
H(26) H(7) 3.384 ? . .
H(26) H(11) 3.466 ? . .
H(26) H(14) 3.072 ? . 4_564
H(26) H(21) 3.032 ? . 4_464
H(26) H(25) 2.338 ? . .
H(27) Cl(3) 2.795 ? . .
H(27) O(5) 2.550 ? . 2_744
H(27) O(6) 3.360 ? . 2_744
H(27) C(25) 3.193 ? . 2_744
H(27) C(26) 3.202 ? . 2_744
H(27) C(31) 3.281 ? . .
H(27) C(33) 3.267 ? . .
H(27) C(34) 2.037 ? . .
H(27) C(36) 2.051 ? . .
H(27) H(3) 3.505 ? . 4_564
H(27) H(18) 2.995 ? . 2_744
H(27) H(28) 2.352 ? . .
H(28) Cl(2) 2.851 ? . 3_765
H(28) O(4) 3.038 ? . .
H(28) C(20) 3.581 ? . 3_765
H(28) C(22) 2.819 ? . .
H(28) C(23) 3.021 ? . .
H(28) C(27) 3.405 ? . .
H(28) C(30) 2.653 ? . .
H(28) C(31) 2.038 ? . .
H(28) C(32) 3.259 ? . .
H(28) C(34) 3.256 ? . .
H(28) C(35) 2.040 ? . .
H(28) C(37) 3.311 ? . .
H(28) C(42) 3.500 ? . .
H(28) H(15) 2.888 ? . 3_765
H(28) H(17) 3.521 ? . .
H(28) H(23) 3.167 ? . .
H(28) H(27) 2.352 ? . .
H(28) H(32) 3.191 ? . .
H(29) Cl(1) 3.285 ? . 4_565
H(29) Cl(4) 3.323 ? . 3_765
H(29) O(1) 2.844 ? . .
H(29) C(24) 3.207 ? . .
H(29) C(28) 3.250 ? . .
H(29) C(30) 2.628 ? . .
H(29) C(31) 3.058 ? . .
H(29) C(32) 2.993 ? . .
H(29) C(37) 2.032 ? . .
H(29) C(39) 2.037 ? . .
H(29) C(40) 3.261 ? . .
H(29) C(42) 3.248 ? . .
H(29) H(19) 2.572 ? . .
H(29) H(25) 2.594 ? . .
H(29) H(30) 2.350 ? . .
H(30) Cl(1) 3.178 ? . 4_565
H(30) Cl(4) 2.794 ? . .
H(30) C(12) 3.262 ? . 4_565
H(30) C(13) 3.544 ? . 4_565
H(30) C(37) 3.279 ? . .
H(30) C(38) 2.053 ? . .
H(30) C(39) 3.121 ? . 3_765
H(30) C(40) 2.054 ? . .
H(30) C(40) 3.275 ? . 3_765
H(30) C(41) 3.276 ? . .
H(30) H(10) 2.692 ? . 4_565
H(30) H(16) 3.241 ? . .
H(30) H(29) 2.350 ? . .
H(30) H(30) 3.142 ? . 3_765
H(31) Cl(4) 2.824 ? . .
H(31) O(4) 2.924 ? . 3_865
H(31) C(15) 3.517 ? . 3_765
H(31) C(37) 3.280 ? . .
H(31) C(39) 3.274 ? . .
H(31) C(40) 2.029 ? . .
H(31) C(42) 2.052 ? . .
H(31) H(2) 2.931 ? . 4_565
H(31) H(6) 3.212 ? . 4_565
H(31) H(12) 3.301 ? . 3_765
H(31) H(32) 2.343 ? . .
H(32) O(4) 2.694 ? . 3_865
H(32) C(20) 3.496 ? . 3_765
H(32) C(23) 2.784 ? . .
H(32) C(30) 2.688 ? . .
H(32) C(37) 2.029 ? . .
H(32) C(38) 3.243 ? . .
H(32) C(40) 3.236 ? . .
H(32) C(41) 2.037 ? . .
H(32) H(15) 3.252 ? . 3_765
H(32) H(17) 2.357 ? . .
H(32) H(28) 3.191 ? . .
H(32) H(31) 2.343 ? . .

loop_
_geom_torsion_atom_site_label_1
_geom_torsion_atom_site_label_2
_geom_torsion_atom_site_label_3
_geom_torsion_atom_site_label_4
_geom_torsion
_geom_torsion_publ_flag
_geom_torsion_site_symmetry_1
_geom_torsion_site_symmetry_2
_geom_torsion_site_symmetry_3
_geom_torsion_site_symmetry_4
C(5) O(3) C(6) C(1) -112.3(3) ? . . . .
C(5) O(3) C(6) C(8) 112.0(3) ? . . . .
C(6) O(3) C(5) C(4) 116.3(3) ? . . . .
C(26) O(6) C(27) C(22) -111.1(4) ? . . . .
C(26) O(6) C(27) C(29) 112.1(4) ? . . . .
C(27) O(6) C(26) C(25) 118.3(3) ? . . . .
O(1) C(1) C(2) C(3) -179.0(2) ? . . . .
O(1) C(1) C(2) C(9) -107.4(3) ? . . . .
O(1) C(1) C(6) O(3) -116.2(3) ? . . . .
O(1) C(1) C(6) C(5) 179.6(2) ? . . . .
O(1) C(1) C(6) C(8) 18.9(4) ? . . . .
C(2) C(1) C(6) O(3) 63.6(3) ? . . . .
C(2) C(1) C(6) C(5) -0.6(4) ? . . . .
C(2) C(1) C(6) C(8) -161.3(3) ? . . . .
C(6) C(1) C(2) C(3) 1.2(4) ? . . . .
C(6) C(1) C(2) C(9) 72.8(3) ? . . . .
C(1) C(2) C(3) C(4) 0.6(3) ? . . . .
C(1) C(2) C(3) C(7) -144.1(3) ? . . . .
C(1) C(2) C(3) C(9) 105.6(3) ? . . . .
C(1) C(2) C(9) C(3) -114.9(3) ? . . . .
C(1) C(2) C(9) C(10) -5.3(3) ? . . . .
C(1) C(2) C(9) C(16) 136.8(2) ? . . . .
C(3) C(2) C(9) C(10) 109.6(2) ? . . . .
C(3) C(2) C(9) C(16) -108.3(3) ? . . . .
C(9) C(2) C(3) C(4) -105.0(2) ? . . . .
C(9) C(2) C(3) C(7) 110.3(3) ? . . . .
C(2) C(3) C(4) O(2) -179.3(2) ? . . . .
C(2) C(3) C(4) C(5) -2.9(3) ? . . . .
C(2) C(3) C(9) C(10) -109.1(3) ? . . . .
C(2) C(3) C(9) C(16) 107.1(2) ? . . . .
C(7) C(3) C(4) O(2) -33.3(4) ? . . . .
C(7) C(3) C(4) C(5) 143.2(2) ? . . . .
C(4) C(3) C(9) C(2) 107.3(3) ? . . . .
C(4) C(3) C(9) C(10) -1.8(4) ? . . . .
C(4) C(3) C(9) C(16) -145.6(2) ? . . . .
C(9) C(3) C(4) O(2) 113.5(3) ? . . . .
C(9) C(3) C(4) C(5) -70.1(3) ? . . . .
C(7) C(3) C(9) C(2) -107.9(3) ? . . . .
C(7) C(3) C(9) C(10) 143.0(2) ? . . . .
C(7) C(3) C(9) C(16) -0.8(3) ? . . . .
O(2) C(4) C(5) O(3) 113.2(3) ? . . . .
O(2) C(4) C(5) C(6) -179.8(2) ? . . . .
C(3) C(4) C(5) O(3) -63.4(3) ? . . . .
C(3) C(4) C(5) C(6) 3.6(4) ? . . . .
O(3) C(5) C(6) C(1) 95.9(3) ? . . . .
O(3) C(5) C(6) C(8) -104.1(4) ? . . . .
C(4) C(5) C(6) O(3) -97.7(3) ? . . . .
C(4) C(5) C(6) C(1) -1.8(4) ? . . . .
C(4) C(5) C(6) C(8) 158.2(3) ? . . . .
C(2) C(9) C(10) C(11) -126.9(3) ? . . . .
C(2) C(9) C(10) C(15) 59.1(3) ? . . . .
C(2) C(9) C(16) C(17) 138.1(2) ? . . . .
C(2) C(9) C(16) C(21) -48.1(3) ? . . . .
C(3) C(9) C(10) C(11) -56.7(4) ? . . . .
C(3) C(9) C(10) C(15) 129.3(3) ? . . . .
C(3) C(9) C(16) C(17) 69.6(3) ? . . . .
C(3) C(9) C(16) C(21) -116.7(3) ? . . . .
C(10) C(9) C(16) C(17) -77.0(3) ? . . . .
C(10) C(9) C(16) C(21) 96.8(3) ? . . . .
C(16) C(9) C(10) C(11) 89.1(3) ? . . . .
C(16) C(9) C(10) C(15) -84.9(3) ? . . . .
C(9) C(10) C(11) C(12) -175.5(3) ? . . . .
C(9) C(10) C(15) C(14) 176.2(3) ? . . . .
C(11) C(10) C(15) C(14) 2.0(5) ? . . . .
C(15) C(10) C(11) C(12) -1.5(5) ? . . . .
C(10) C(11) C(12) C(13) 0.7(5) ? . . . .
C(11) C(12) C(13) Cl(1) 179.0(2) ? . . . .
C(11) C(12) C(13) C(14) -0.5(5) ? . . . .
Cl(1) C(13) C(14) C(15) -178.5(2) ? . . . .
C(12) C(13) C(14) C(15) 1.0(5) ? . . . .
C(13) C(14) C(15) C(10) -1.8(5) ? . . . .
C(9) C(16) C(17) C(18) 175.9(2) ? . . . .
C(9) C(16) C(21) C(20) -174.5(2) ? . . . .
C(17) C(16) C(21) C(20) -0.7(4) ? . . . .
C(21) C(16) C(17) C(18) 1.9(4) ? . . . .
C(16) C(17) C(18) C(19) -1.4(5) ? . . . .
C(17) C(18) C(19) Cl(2) -179.7(2) ? . . . .
C(17) C(18) C(19) C(20) -0.4(5) ? . . . .
Cl(2) C(19) C(20) C(21) -179.1(2) ? . . . .
C(18) C(19) C(20) C(21) 1.6(5) ? . . . .
C(19) C(20) C(21) C(16) -1.1(5) ? . . . .
O(4) C(22) C(23) C(24) 170.0(3) ? . . . .
O(4) C(22) C(23) C(30) -118.3(3) ? . . . .
O(4) C(22) C(27) O(6) -107.6(4) ? . . . .
O(4) C(22) C(27) C(26) -172.3(3) ? . . . .
O(4) C(22) C(27) C(29) 28.7(5) ? . . . .
C(23) C(22) C(27) O(6) 71.7(4) ? . . . .
C(23) C(22) C(27) C(26) 7.1(4) ? . . . .
C(23) C(22) C(27) C(29) -152.0(3) ? . . . .
C(27) C(22) C(23) C(24) -9.3(4) ? . . . .
C(27) C(22) C(23) C(30) 62.4(4) ? . . . .
C(22) C(23) C(24) C(25) 2.6(4) ? . . . .
C(22) C(23) C(24) C(28) -142.9(3) ? . . . .
C(22) C(23) C(24) C(30) 108.1(3) ? . . . .
C(22) C(23) C(30) C(24) -112.7(3) ? . . . .
C(22) C(23) C(30) C(31) -3.6(4) ? . . . .
C(22) C(23) C(30) C(37) 138.8(3) ? . . . .
C(24) C(23) C(30) C(31) 109.2(3) ? . . . .
C(24) C(23) C(30) C(37) -108.4(3) ? . . . .
C(30) C(23) C(24) C(25) -105.5(3) ? . . . .
C(30) C(23) C(24) C(28) 109.0(3) ? . . . .
C(23) C(24) C(25) O(5) -170.2(2) ? . . . .
C(23) C(24) C(25) C(26) 6.1(4) ? . . . .
C(23) C(24) C(30) C(31) -110.0(3) ? . . . .
C(23) C(24) C(30) C(37) 106.0(3) ? . . . .
C(28) C(24) C(25) O(5) -23.4(4) ? . . . .
C(28) C(24) C(25) C(26) 152.9(3) ? . . . .
C(25) C(24) C(30) C(23) 107.2(3) ? . . . .
C(25) C(24) C(30) C(31) -2.8(4) ? . . . .
C(25) C(24) C(30) C(37) -146.9(3) ? . . . .
C(30) C(24) C(25) O(5) 122.5(3) ? . . . .
C(30) C(24) C(25) C(26) -61.3(4) ? . . . .
C(28) C(24) C(30) C(23) -108.5(3) ? . . . .
C(28) C(24) C(30) C(31) 141.5(3) ? . . . .
C(28) C(24) C(30) C(37) -2.5(4) ? . . . .
O(5) C(25) C(26) O(6) 101.1(3) ? . . . .
O(5) C(25) C(26) C(27) 167.8(3) ? . . . .
C(24) C(25) C(26) O(6) -75.2(3) ? . . . .
C(24) C(25) C(26) C(27) -8.5(4) ? . . . .
O(6) C(26) C(27) C(22) 97.1(3) ? . . . .
O(6) C(26) C(27) C(29) -104.6(4) ? . . . .
C(25) C(26) C(27) O(6) -95.4(3) ? . . . .
C(25) C(26) C(27) C(22) 1.7(5) ? . . . .
C(25) C(26) C(27) C(29) 160.0(3) ? . . . .
C(23) C(30) C(31) C(32) -126.7(3) ? . . . .
C(23) C(30) C(31) C(36) 57.8(4) ? . . . .
C(23) C(30) C(37) C(38) 144.7(2) ? . . . .
C(23) C(30) C(37) C(42) -40.5(4) ? . . . .
C(24) C(30) C(31) C(32) -56.1(4) ? . . . .
C(24) C(30) C(31) C(36) 128.4(3) ? . . . .
C(24) C(30) C(37) C(38) 76.4(3) ? . . . .
C(24) C(30) C(37) C(42) -108.8(3) ? . . . .
C(31) C(30) C(37) C(38) -70.1(3) ? . . . .
C(31) C(30) C(37) C(42) 104.7(3) ? . . . .
C(37) C(30) C(31) C(32) 89.7(3) ? . . . .
C(37) C(30) C(31) C(36) -85.9(4) ? . . . .
C(30) C(31) C(32) C(33) -176.5(3) ? . . . .
C(30) C(31) C(36) C(35) 177.9(3) ? . . . .
C(32) C(31) C(36) C(35) 2.2(5) ? . . . .
C(36) C(31) C(32) C(33) -0.9(5) ? . . . .
C(31) C(32) C(33) C(34) -0.1(4) ? . . . .
C(32) C(33) C(34) Cl(3) -178.5(3) ? . . . .
C(32) C(33) C(34) C(35) -0.1(4) ? . . . .
Cl(3) C(34) C(35) C(36) 179.7(3) ? . . . .
C(33) C(34) C(35) C(36) 1.3(6) ? . . . .
C(34) C(35) C(36) C(31) -2.4(6) ? . . . .
C(30) C(37) C(38) C(39) 177.5(2) ? . . . .
C(30) C(37) C(42) C(41) -177.7(3) ? . . . .
C(38) C(37) C(42) C(41) -2.8(4) ? . . . .
C(42) C(37) C(38) C(39) 2.6(4) ? . . . .
C(37) C(38) C(39) C(40) -1.5(4) ? . . . .
C(38) C(39) C(40) Cl(4) -179.9(2) ? . . . .
C(38) C(39) C(40) C(41) 0.7(5) ? . . . .
Cl(4) C(40) C(41) C(42) 179.7(2) ? . . . .
C(39) C(40) C(41) C(42) -0.9(5) ? . . . .
C(40) C(41) C(42) C(37) 2.0(5) ? . . . .
